data_4111902
loop_
_publ_author_name
'Tae Kyu Ahn'
'Jung Ho Kwon'
'Deok Yun Kim'
'Dae Won Cho'
'Dae Hong Jeong'
'Seong Keun Kim'
'Masaaki Suzuki'
'Soji Shimizu'
'Atsuhiro Osuka'
'Dongho Kim'

_publ_section_title
;
 Comparative Photophysics of [26]- and [28]Hexaphyrins(1.1.1.1.1.1): Large
 Two-Photon Absorption Cross Section of Aromatic
 [26]Hexaphyrins(1.1.1.1.1.1)
;
_journal_name_full 'Journal of the American Chemical Society'
_journal_page_first 12856
_journal_page_last 12861
_journal_paper_doi 10.1021/ja050895l
_journal_volume 127
_journal_year 2005
_chemical_formula_moiety 'C104 H47 F15 N6 '
_chemical_formula_sum 'C104 H47 F15 N6'
_chemical_formula_weight 1665.53
_space_group_IT_number 2
_symmetry_cell_setting triclinic
_symmetry_Int_Tables_number 2
_symmetry_space_group_name_Hall '-P 1'
_symmetry_space_group_name_H-M 'P -1'
_audit_creation_date 2003-06-05
_audit_creation_method 'by CrystalStructure v3.5.1'
_cell_angle_alpha 79.99(2)
_cell_angle_beta 64.28(1)
_cell_angle_gamma 72.74(2)
_cell_formula_units_Z 2
_cell_length_a 15.722(7)
_cell_length_b 17.056(4)
_cell_length_c 17.622(7)
_cell_measurement_reflns_used 13235
_cell_measurement_temperature 123.1
_cell_measurement_theta_max 27.4
_cell_measurement_theta_min 3.0
_cell_volume 4060(3)
_computing_cell_refinement PROCESS-AUTO
_computing_data_collection PROCESS-AUTO
_computing_data_reduction CrystalStructure
_computing_publication_material 'CrystalStructure Ver. 3.5.1'
_computing_structure_refinement CRYSTALS
_computing_structure_solution SIR97
_diffrn_detector_area_resol_mean 10.00
_diffrn_measured_fraction_theta_full 0.9718
_diffrn_measured_fraction_theta_max 0.9718
_diffrn_measurement_device_type 'Rigaku RAXIS-RAPID'
_diffrn_measurement_method \w
_diffrn_radiation_type 'Mo K\a'
_diffrn_radiation_wavelength 0.7107
_diffrn_reflns_av_R_equivalents 0.053
_diffrn_reflns_limit_h_max 20
_diffrn_reflns_limit_h_min -20
_diffrn_reflns_limit_k_max 22
_diffrn_reflns_limit_k_min -20
_diffrn_reflns_limit_l_max 22
_diffrn_reflns_limit_l_min -22
_diffrn_reflns_number 75586
_diffrn_reflns_theta_full 27.49
_diffrn_reflns_theta_max 27.49
_exptl_absorpt_coefficient_mu 0.104
_exptl_absorpt_correction_T_max 0.969
_exptl_absorpt_correction_T_min 0.650
_exptl_absorpt_correction_type multi-scan
_exptl_absorpt_process_details
;
    Higashi, T. (1995). Program for Absorption Correction.
    Rigaku Corporation, Tokyo, Japan.
;
_exptl_crystal_colour green
_exptl_crystal_density_diffrn 1.362
_exptl_crystal_description prism
_exptl_crystal_F_000 1696.00
_exptl_crystal_size_max 0.50
_exptl_crystal_size_mid 0.50
_exptl_crystal_size_min 0.30
_refine_diff_density_max 1.58
_refine_diff_density_min -0.63
_refine_ls_extinction_method none
_refine_ls_goodness_of_fit_ref 2.200
_refine_ls_hydrogen_treatment refall
_refine_ls_number_parameters 1085
_refine_ls_number_reflns 9669
_refine_ls_R_factor_gt 0.0850
_refine_ls_shift/su_max 0.0010
_refine_ls_structure_factor_coef F
_refine_ls_weighting_details 'w = 1/[0.0010Fo^2^ + 3.0000\s(Fo^2^) + 0.5000]'
_refine_ls_weighting_scheme calc
_refine_ls_wR_factor_ref 0.1150
_reflns_number_gt 9669
_reflns_number_total 18098
_reflns_threshold_expression F^2^>2.0\s(F^2^)
_cod_data_source_file ja050895lsi20050825_125109.cif
_cod_data_source_block '_ant-F5-hexa8_____________'
_cod_original_cell_volume 4059(2)
_cod_original_sg_symbol_H-M 'P -1 '
_cod_original_formula_sum 'C104 H47 F15 N6 '
_cod_database_code 4111902

loop_
_symmetry_equiv_pos_as_xyz
x,y,z
-x,-y,-z

loop_
_atom_site_label
_atom_site_type_symbol
_atom_site_fract_x
_atom_site_fract_y
_atom_site_fract_z
_atom_site_U_iso_or_equiv
_atom_site_adp_type
_atom_site_occupancy
_atom_site_symmetry_multiplicity
_atom_site_calc_flag
F(1) F 0.6444(3) 0.7881(2) 0.5932(2) 0.037(1) Uani 1.00 1 d
F(2) F 0.7251(3) 0.9101(2) 0.5825(2) 0.042(1) Uani 1.00 1 d
F(3) F 0.6387(3) 1.0193(2) 0.7042(2) 0.039(1) Uani 1.00 1 d
F(4) F 0.4732(3) 1.0052(2) 0.8383(2) 0.041(1) Uani 1.00 1 d
F(5) F 0.3915(3) 0.8833(2) 0.8513(2) 0.036(1) Uani 1.00 1 d
F(6) F 0.1098(3) 0.4937(2) 0.5557(2) 0.047(1) Uani 1.00 1 d
F(7) F 0.0260(4) 0.5783(3) 0.4512(3) 0.066(2) Uani 1.00 1 d
F(8) F -0.1309(4) 0.7085(3) 0.5070(3) 0.081(2) Uani 1.00 1 d
F(9) F -0.2003(3) 0.7560(2) 0.6669(3) 0.062(1) Uani 1.00 1 d
F(10) F -0.1167(3) 0.6713(2) 0.7713(3) 0.046(1) Uani 1.00 1 d
F(11) F 0.5731(3) 0.1884(2) 0.7413(2) 0.037(1) Uani 1.00 1 d
F(12) F 0.7025(3) 0.0975(2) 0.8041(2) 0.044(1) Uani 1.00 1 d
F(13) F 0.6480(3) 0.0715(3) 0.9725(3) 0.059(1) Uani 1.00 1 d
F(14) F 0.4605(3) 0.1405(3) 1.0793(3) 0.070(2) Uani 1.00 1 d
F(15) F 0.3320(3) 0.2297(2) 1.0168(2) 0.046(1) Uani 1.00 1 d
N(1) N 0.4886(4) 0.6146(3) 0.7504(3) 0.029(1) Uani 1.00 1 d
N(2) N 0.3261(3) 0.7315(3) 0.7337(3) 0.027(1) Uani 1.00 1 d
N(3) N 0.1103(4) 0.6445(3) 0.7041(3) 0.027(1) Uani 1.00 1 d
N(4) N 0.0816(4) 0.3884(3) 0.7838(3) 0.026(1) Uani 1.00 1 d
N(5) N 0.2208(4) 0.2786(3) 0.8333(3) 0.027(1) Uani 1.00 1 d
N(6) N 0.4744(4) 0.3560(3) 0.8111(3) 0.029(1) Uani 1.00 1 d
C(1) C 0.5581(4) 0.5450(3) 0.7591(4) 0.030(2) Uani 1.00 1 d
C(2) C 0.6368(4) 0.5732(3) 0.7563(4) 0.032(2) Uani 1.00 1 d
C(3) C 0.6142(5) 0.6557(3) 0.7458(4) 0.035(2) Uani 1.00 1 d
C(4) C 0.5206(4) 0.6825(3) 0.7421(4) 0.026(2) Uani 1.00 1 d
C(5) C 0.4684(4) 0.7635(3) 0.7313(4) 0.024(2) Uani 1.00 1 d
C(6) C 0.3783(4) 0.7852(3) 0.7268(4) 0.025(2) Uani 1.00 1 d
C(7) C 0.3286(4) 0.8689(3) 0.7087(4) 0.028(2) Uani 1.00 1 d
C(8) C 0.2480(4) 0.8646(3) 0.7046(4) 0.027(2) Uani 1.00 1 d
C(9) C 0.2454(4) 0.7787(3) 0.7184(4) 0.026(2) Uani 1.00 1 d
C(10) C 0.1755(4) 0.7488(3) 0.7129(4) 0.026(2) Uani 1.00 1 d
C(11) C 0.1620(4) 0.6688(3) 0.7346(4) 0.025(2) Uani 1.00 1 d
C(12) C 0.1854(4) 0.6076(3) 0.7976(4) 0.029(2) Uani 1.00 1 d
C(13) C 0.1445(4) 0.5462(3) 0.8032(4) 0.029(2) Uani 1.00 1 d
C(14) C 0.0991(4) 0.5687(3) 0.7430(4) 0.027(2) Uani 1.00 1 d
C(15) C 0.0457(4) 0.5312(3) 0.7225(4) 0.028(2) Uani 1.00 1 d
C(16) C 0.0307(4) 0.4515(3) 0.7492(4) 0.027(2) Uani 1.00 1 d
C(17) C -0.0416(5) 0.4234(3) 0.7414(4) 0.032(2) Uani 1.00 1 d
C(18) C -0.0336(5) 0.3439(3) 0.7728(4) 0.031(2) Uani 1.00 1 d
C(19) C 0.0446(4) 0.3210(3) 0.7992(4) 0.026(2) Uani 1.00 1 d
C(20) C 0.0841(4) 0.2431(3) 0.8285(4) 0.025(2) Uani 1.00 1 d
C(21) C 0.1665(4) 0.2243(3) 0.8467(4) 0.026(2) Uani 1.00 1 d
C(22) C 0.2079(4) 0.1461(3) 0.8768(4) 0.027(2) Uani 1.00 1 d
C(23) C 0.2875(4) 0.1529(3) 0.8841(4) 0.029(2) Uani 1.00 1 d
C(24) C 0.2965(4) 0.2360(3) 0.8539(4) 0.025(2) Uani 1.00 1 d
C(25) C 0.3752(4) 0.2652(3) 0.8441(4) 0.027(2) Uani 1.00 1 d
C(26) C 0.3968(4) 0.3399(3) 0.8079(4) 0.029(2) Uani 1.00 1 d
C(27) C 0.3501(5) 0.4093(3) 0.7657(4) 0.036(2) Uani 1.00 1 d
C(28) C 0.3971(5) 0.4672(3) 0.7493(4) 0.036(2) Uani 1.00 1 d
C(29) C 0.4759(4) 0.4332(3) 0.7788(4) 0.030(2) Uani 1.00 1 d
C(30) C 0.5518(4) 0.4641(3) 0.7740(4) 0.029(2) Uani 1.00 1 d
C(31) C 0.5149(4) 0.8309(3) 0.7229(4) 0.024(2) Uani 1.00 1 d
C(32) C 0.6009(4) 0.8405(3) 0.6541(4) 0.025(2) Uani 1.00 1 d
C(33) C 0.6423(4) 0.9025(3) 0.6484(4) 0.029(2) Uani 1.00 1 d
C(34) C 0.5987(4) 0.9586(3) 0.7089(4) 0.028(2) Uani 1.00 1 d
C(35) C 0.5138(4) 0.9512(3) 0.7783(4) 0.030(2) Uani 1.00 1 d
C(36) C 0.4743(4) 0.8883(3) 0.7831(4) 0.025(2) Uani 1.00 1 d
C(37) C -0.0299(5) 0.8066(3) 0.8235(4) 0.031(2) Uani 1.00 1 d
C(38) C -0.1251(5) 0.8310(4) 0.8740(5) 0.044(2) Uani 1.00 1 d
C(39) C -0.1939(5) 0.8774(4) 0.8428(5) 0.048(2) Uani 1.00 1 d
C(40) C -0.1653(5) 0.8971(4) 0.7589(5) 0.044(2) Uani 1.00 1 d
C(41) C 0.0962(5) 0.9052(4) 0.4757(4) 0.035(2) Uani 1.00 1 d
C(42) C 0.1912(6) 0.8891(4) 0.4249(4) 0.044(2) Uani 1.00 1 d
C(43) C 0.2609(5) 0.8439(4) 0.4541(4) 0.043(2) Uani 1.00 1 d
C(44) C 0.2359(5) 0.8141(4) 0.5360(4) 0.034(2) Uani 1.00 1 d
C(45) C 0.1040(4) 0.8058(3) 0.6806(4) 0.026(2) Uani 1.00 1 d
C(46) C -0.0352(5) 0.8958(3) 0.6180(4) 0.034(2) Uani 1.00 1 d
C(47) C 0.1352(5) 0.8323(3) 0.5950(4) 0.030(2) Uani 1.00 1 d
C(48) C 0.0636(5) 0.8785(3) 0.5631(4) 0.032(2) Uani 1.00 1 d
C(49) C -0.0661(5) 0.8732(3) 0.7020(4) 0.031(2) Uani 1.00 1 d
C(50) C 0.0050(4) 0.8273(3) 0.7355(4) 0.028(2) Uani 1.00 1 d
C(51) C -0.0019(5) 0.5793(3) 0.6674(4) 0.031(2) Uani 1.00 1 d
C(52) C 0.0316(5) 0.5574(4) 0.5862(4) 0.037(2) Uani 1.00 1 d
C(53) C -0.0113(6) 0.6009(4) 0.5314(5) 0.050(3) Uani 1.00 1 d
C(54) C -0.0907(6) 0.6674(4) 0.5611(5) 0.050(3) Uani 1.00 1 d
C(55) C -0.1232(5) 0.6903(4) 0.6402(5) 0.041(2) Uani 1.00 1 d
C(56) C -0.0800(5) 0.6470(4) 0.6926(4) 0.035(2) Uani 1.00 1 d
C(57) C 0.1310(5) 0.1652(3) 0.6778(4) 0.030(2) Uani 1.00 1 d
C(58) C 0.1555(5) 0.1288(4) 0.6065(4) 0.036(2) Uani 1.00 1 d
C(59) C 0.1138(5) 0.0651(3) 0.6073(4) 0.033(2) Uani 1.00 1 d
C(60) C 0.0492(4) 0.0394(3) 0.6818(4) 0.028(2) Uani 1.00 1 d
C(61) C -0.1275(4) 0.0517(4) 0.9899(4) 0.031(2) Uani 1.00 1 d
C(62) C -0.1508(5) 0.0851(4) 1.0624(4) 0.036(2) Uani 1.00 1 d
C(63) C -0.1126(5) 0.1503(4) 1.0616(4) 0.038(2) Uani 1.00 1 d
C(64) C -0.0515(4) 0.1802(3) 0.9888(4) 0.030(2) Uani 1.00 1 d
C(65) C 0.0400(4) 0.1751(3) 0.8331(4) 0.023(2) Uani 1.00 1 d
C(66) C -0.0396(4) 0.0467(3) 0.8369(4) 0.028(2) Uani 1.00 1 d
C(67) C 0.0643(4) 0.1392(3) 0.7576(4) 0.025(2) Uani 1.00 1 d
C(68) C 0.0241(4) 0.0742(3) 0.7596(4) 0.026(2) Uani 1.00 1 d
C(69) C -0.0244(4) 0.1465(3) 0.9105(4) 0.027(2) Uani 1.00 1 d
C(70) C -0.0639(4) 0.0809(3) 0.9118(4) 0.025(2) Uani 1.00 1 d
C(71) C 0.4471(4) 0.2107(3) 0.8777(4) 0.025(2) Uani 1.00 1 d
C(72) C 0.5438(5) 0.1764(3) 0.8250(4) 0.030(2) Uani 1.00 1 d
C(73) C 0.6104(4) 0.1301(3) 0.8571(4) 0.032(2) Uani 1.00 1 d
C(74) C 0.5831(5) 0.1174(4) 0.9419(4) 0.040(2) Uani 1.00 1 d
C(75) C 0.4893(5) 0.1507(4) 0.9953(4) 0.040(2) Uani 1.00 1 d
C(76) C 0.4234(5) 0.1965(4) 0.9623(4) 0.032(2) Uani 1.00 1 d
C(77) C 0.7195(5) 0.3884(4) 0.6298(4) 0.041(2) Uani 1.00 1 d
C(78) C 0.7945(6) 0.3503(4) 0.5622(5) 0.052(2) Uani 1.00 1 d
C(79) C 0.8674(6) 0.2832(4) 0.5729(5) 0.054(3) Uani 1.00 1 d
C(80) C 0.8637(5) 0.2562(4) 0.6493(6) 0.052(2) Uani 1.00 1 d
C(81) C 0.6921(6) 0.2662(4) 0.9587(5) 0.045(2) Uani 1.00 1 d
C(82) C 0.6170(6) 0.2997(4) 1.0271(5) 0.051(3) Uani 1.00 1 d
C(83) C 0.5438(6) 0.3690(4) 1.0194(4) 0.044(2) Uani 1.00 1 d
C(84) C 0.5495(5) 0.4025(4) 0.9416(4) 0.038(2) Uani 1.00 1 d
C(85) C 0.6357(4) 0.3985(3) 0.7851(4) 0.026(2) Uani 1.00 1 d
C(86) C 0.7782(5) 0.2615(4) 0.8029(5) 0.040(2) Uani 1.00 1 d
C(87) C 0.6296(4) 0.3684(3) 0.8654(4) 0.030(2) Uani 1.00 1 d
C(88) C 0.7023(5) 0.2979(3) 0.8751(4) 0.034(2) Uani 1.00 1 d
C(89) C 0.7121(5) 0.3614(3) 0.7139(4) 0.031(2) Uani 1.00 1 d
C(90) C 0.7856(5) 0.2923(3) 0.7231(5) 0.037(2) Uani 1.00 1 d
C(91) C 0.2693(7) 0.5230(5) 1.0043(6) 0.078(3) Uiso 1.00 1 d
C(92) C 0.1839(6) 0.5807(5) 1.0123(5) 0.059(2) Uiso 1.00 1 d
C(93) C 0.1029(6) 0.5572(5) 1.0262(5) 0.055(2) Uiso 1.00 1 d
C(94) C 0.1047(6) 0.4754(4) 1.0324(5) 0.055(2) Uiso 1.00 1 d
C(95) C 0.1884(7) 0.4164(5) 1.0239(5) 0.068(2) Uiso 1.00 1 d
C(96) C 0.2720(7) 0.4406(6) 1.0095(6) 0.078(3) Uiso 1.00 1 d
C(97) C 0.535(1) 0.0679(8) 0.5157(9) 0.223(9) Uiso 1.00 1 d
C(98) C 0.5894(8) 0.0021(7) 0.4740(9) 0.228(9) Uiso 1.00 1 d
C(99) C 0.5508(7) -0.0466(8) 0.4632(7) 0.27(1) Uiso 1.00 1 d
C(100) C 0.616(1) -0.0796(9) 0.3855(6) 0.79(6) Uiso 1.00 1 d
C(101) C 0.554(2) -0.135(1) 0.372(1) 0.36(2) Uiso 1.00 1 d
C(102) C 0.558(1) -0.215(1) 0.422(1) 3.5(7) Uiso 1.00 1 d
C(103) C 0.621(1) -0.2893(9) 0.401(1) 0.37(2) Uiso 1.00 1 d
C(104) C 0.663(2) -0.3404(8) 0.452(1) 0.25(1) Uiso 1.00 1 d
H(1) H 0.6944(4) 0.5393(3) 0.7612(4) 0.040(2) Uiso 1.00 1 c
H(2) H 0.6533(5) 0.6905(3) 0.7421(4) 0.045(2) Uiso 1.00 1 c
H(3) H 0.3501(4) 0.9172(3) 0.7018(4) 0.036(2) Uiso 1.00 1 c
H(4) H 0.2004(4) 0.9093(3) 0.6945(4) 0.034(2) Uiso 1.00 1 c
H(5) H 0.2220(4) 0.6106(3) 0.8275(4) 0.040(2) Uiso 1.00 1 c
H(6) H 0.1453(4) 0.4977(3) 0.8391(4) 0.038(2) Uiso 1.00 1 c
H(7) H -0.0874(5) 0.4543(3) 0.7189(4) 0.043(2) Uiso 1.00 1 c
H(8) H -0.0733(5) 0.3096(3) 0.7767(4) 0.043(2) Uiso 1.00 1 c
H(9) H 0.1842(4) 0.0982(3) 0.8891(4) 0.034(2) Uiso 1.00 1 c
H(10) H 0.3294(4) 0.1119(3) 0.9048(4) 0.036(2) Uiso 1.00 1 c
H(11) H 0.2962(5) 0.4120(3) 0.7534(4) 0.048(3) Uiso 1.00 1 c
H(12) H 0.3837(5) 0.5200(3) 0.7227(4) 0.048(3) Uiso 1.00 1 c
H(13) H 0.1340(4) 0.3908(3) 0.7960(3) 0.035(2) Uiso 1.00 1 c
H(14) H 0.4283(4) 0.6144(3) 0.7504(3) 0.037(2) Uiso 1.00 1 c
H(15) H 0.2843(5) 0.7813(4) 0.5547(4) 0.042(2) Uiso 1.00 1 c
H(16) H 0.3280(5) 0.8327(4) 0.4168(4) 0.050(3) Uiso 1.00 1 c
H(17) H 0.2111(6) 0.9092(4) 0.3676(4) 0.057(3) Uiso 1.00 1 c
H(18) H 0.0494(5) 0.9351(4) 0.4539(4) 0.049(3) Uiso 1.00 1 c
H(19) H -0.0822(5) 0.9233(3) 0.5957(4) 0.046(3) Uiso 1.00 1 c
H(20) H -0.2123(5) 0.9278(4) 0.7377(5) 0.052(3) Uiso 1.00 1 c
H(21) H -0.2608(5) 0.8949(4) 0.8794(5) 0.053(3) Uiso 1.00 1 c
H(22) H -0.1461(5) 0.8164(4) 0.9327(5) 0.052(3) Uiso 1.00 1 c
H(23) H 0.0155(5) 0.7754(3) 0.8462(4) 0.038(2) Uiso 1.00 1 c
H(24) H 0.1586(5) 0.2087(3) 0.6750(4) 0.038(2) Uiso 1.00 1 c
H(25) H 0.2013(5) 0.1463(4) 0.5547(4) 0.043(2) Uiso 1.00 1 c
H(26) H 0.1305(5) 0.0410(3) 0.5564(4) 0.044(2) Uiso 1.00 1 c
H(27) H 0.0208(4) -0.0028(3) 0.6826(4) 0.037(2) Uiso 1.00 1 c
H(28) H -0.0670(4) 0.0035(3) 0.8385(4) 0.038(2) Uiso 1.00 1 c
H(29) H -0.1538(4) 0.0078(4) 0.9909(4) 0.040(2) Uiso 1.00 1 c
H(30) H -0.1934(5) 0.0647(4) 1.1143(4) 0.044(2) Uiso 1.00 1 c
H(31) H -0.1292(5) 0.1733(4) 1.1131(4) 0.047(2) Uiso 1.00 1 c
H(32) H -0.0263(4) 0.2242(3) 0.9894(4) 0.036(2) Uiso 1.00 1 c
H(33) H 0.6709(5) 0.4340(4) 0.6224(4) 0.050(3) Uiso 1.00 1 c
H(34) H 0.7979(6) 0.3685(4) 0.5071(5) 0.062(3) Uiso 1.00 1 c
H(35) H 0.9204(6) 0.2571(4) 0.5251(5) 0.060(3) Uiso 1.00 1 c
H(36) H 0.9142(5) 0.2116(4) 0.6552(6) 0.059(3) Uiso 1.00 1 c
H(37) H 0.8258(5) 0.2145(4) 0.8094(5) 0.052(3) Uiso 1.00 1 c
H(38) H 0.7407(6) 0.2199(4) 0.9647(5) 0.060(3) Uiso 1.00 1 c
H(39) H 0.6127(6) 0.2770(4) 1.0814(5) 0.069(3) Uiso 1.00 1 c
H(40) H 0.4900(6) 0.3924(4) 1.0682(4) 0.056(3) Uiso 1.00 1 c
H(41) H 0.5006(5) 0.4491(4) 0.9367(4) 0.046(3) Uiso 1.00 1 c
H(42) H 0.3258(7) 0.5396(5) 0.9949(6) 0.094(3) Uiso 1.00 1 c
H(43) H 0.1821(6) 0.6374(5) 1.0076(5) 0.071(3) Uiso 1.00 1 c
H(44) H 0.0442(6) 0.5976(5) 1.0320(5) 0.066(3) Uiso 1.00 1 c
H(45) H 0.0479(6) 0.4601(4) 1.0404(5) 0.066(3) Uiso 1.00 1 c
H(46) H 0.1893(7) 0.3598(5) 1.0295(5) 0.082(3) Uiso 1.00 1 c
H(47) H 0.3310(7) 0.4007(6) 1.0041(6) 0.093(3) Uiso 1.00 1 c

loop_
_atom_site_aniso_label
_atom_site_aniso_U_11
_atom_site_aniso_U_22
_atom_site_aniso_U_33
_atom_site_aniso_U_12
_atom_site_aniso_U_13
_atom_site_aniso_U_23
F(1) 0.041(2) 0.037(2) 0.033(2) -0.014(2) -0.010(2) -0.011(2)
F(2) 0.035(2) 0.044(2) 0.042(2) -0.022(2) -0.005(2) -0.000(2)
F(3) 0.041(2) 0.030(2) 0.057(2) -0.019(2) -0.023(2) -0.004(2)
F(4) 0.038(2) 0.038(2) 0.049(2) -0.005(2) -0.016(2) -0.021(2)
F(5) 0.029(2) 0.041(2) 0.038(2) -0.013(2) -0.011(2) 0.000(2)
F(6) 0.065(3) 0.036(2) 0.047(2) -0.015(2) -0.028(2) -0.002(2)
F(7) 0.115(4) 0.065(3) 0.059(3) -0.054(3) -0.061(3) 0.022(2)
F(8) 0.100(4) 0.073(3) 0.120(4) -0.046(3) -0.097(4) 0.052(3)
F(9) 0.046(3) 0.041(2) 0.110(4) -0.009(2) -0.051(3) 0.020(2)
F(10) 0.039(2) 0.038(2) 0.063(3) -0.005(2) -0.024(2) -0.003(2)
F(11) 0.037(2) 0.041(2) 0.032(2) -0.004(2) -0.014(2) -0.004(2)
F(12) 0.028(2) 0.043(2) 0.059(3) 0.004(2) -0.022(2) -0.010(2)
F(13) 0.049(3) 0.067(3) 0.064(3) 0.002(2) -0.041(2) 0.007(2)
F(14) 0.058(3) 0.107(4) 0.038(3) -0.006(2) -0.029(2) 0.012(2)
F(15) 0.030(2) 0.062(2) 0.039(2) -0.008(2) -0.010(2) -0.000(2)
N(1) 0.024(3) 0.021(3) 0.048(3) -0.009(2) -0.021(3) 0.004(2)
N(2) 0.023(3) 0.027(3) 0.036(3) -0.009(2) -0.016(2) -0.000(2)
N(3) 0.027(3) 0.026(3) 0.037(3) -0.011(2) -0.020(3) 0.005(2)
N(4) 0.030(3) 0.020(2) 0.038(3) -0.011(2) -0.022(2) 0.004(2)
N(5) 0.026(3) 0.023(3) 0.036(3) -0.008(2) -0.014(2) -0.000(2)
N(6) 0.029(3) 0.026(3) 0.041(3) -0.011(2) -0.022(3) 0.006(2)
C(1) 0.028(4) 0.025(3) 0.043(4) -0.013(3) -0.019(3) 0.005(3)
C(2) 0.027(4) 0.026(3) 0.047(4) -0.007(2) -0.020(3) -0.002(3)
C(3) 0.032(4) 0.026(3) 0.055(4) -0.013(3) -0.024(3) 0.006(3)
C(4) 0.029(4) 0.028(3) 0.033(4) -0.014(2) -0.019(3) -0.001(2)
C(5) 0.024(3) 0.023(3) 0.033(3) -0.009(2) -0.018(3) 0.000(2)
C(6) 0.026(3) 0.020(3) 0.032(4) -0.007(2) -0.012(3) -0.002(2)
C(7) 0.028(4) 0.025(3) 0.037(4) -0.009(2) -0.018(3) 0.003(2)
C(8) 0.031(4) 0.020(3) 0.035(4) -0.008(2) -0.018(3) 0.002(2)
C(9) 0.025(3) 0.020(3) 0.033(4) -0.005(2) -0.014(3) -0.000(2)
C(10) 0.025(3) 0.026(3) 0.030(3) -0.008(2) -0.014(3) 0.001(2)
C(11) 0.024(3) 0.022(3) 0.033(3) -0.007(2) -0.015(3) 0.002(2)
C(12) 0.033(4) 0.027(3) 0.040(4) -0.011(3) -0.025(3) 0.004(3)
C(13) 0.032(4) 0.024(3) 0.038(4) -0.011(2) -0.021(3) 0.006(2)
C(14) 0.028(4) 0.025(3) 0.032(3) -0.008(2) -0.016(3) -0.001(2)
C(15) 0.030(4) 0.028(3) 0.035(4) -0.010(2) -0.019(3) -0.000(3)
C(16) 0.031(4) 0.025(3) 0.033(4) -0.012(2) -0.019(3) 0.002(2)
C(17) 0.035(4) 0.030(3) 0.044(4) -0.011(3) -0.026(3) 0.001(3)
C(18) 0.040(4) 0.028(3) 0.040(4) -0.016(3) -0.026(3) 0.003(3)
C(19) 0.026(3) 0.026(3) 0.033(3) -0.013(2) -0.017(3) 0.003(2)
C(20) 0.028(4) 0.025(3) 0.027(3) -0.012(2) -0.013(3) -0.000(2)
C(21) 0.028(4) 0.022(3) 0.034(4) -0.012(2) -0.015(3) -0.000(2)
C(22) 0.029(4) 0.025(3) 0.033(4) -0.010(2) -0.017(3) 0.002(2)
C(23) 0.032(4) 0.025(3) 0.033(4) -0.009(2) -0.017(3) 0.004(2)
C(24) 0.025(3) 0.022(3) 0.031(3) -0.009(2) -0.013(3) -0.000(2)
C(25) 0.029(4) 0.025(3) 0.031(4) -0.005(2) -0.017(3) -0.000(2)
C(26) 0.028(4) 0.025(3) 0.041(4) -0.011(2) -0.020(3) 0.002(3)
C(27) 0.034(4) 0.029(3) 0.058(4) -0.011(3) -0.031(4) 0.006(3)
C(28) 0.033(4) 0.022(3) 0.064(5) -0.009(3) -0.032(4) 0.009(3)
C(29) 0.030(4) 0.024(3) 0.042(4) -0.012(3) -0.021(3) 0.008(3)
C(30) 0.027(4) 0.026(3) 0.042(4) -0.007(2) -0.021(3) 0.001(3)
C(31) 0.025(3) 0.021(3) 0.031(3) -0.008(2) -0.016(3) 0.002(2)
C(32) 0.030(4) 0.024(3) 0.028(3) -0.007(2) -0.016(3) -0.004(2)
C(33) 0.028(4) 0.026(3) 0.034(4) -0.013(2) -0.011(3) 0.003(3)
C(34) 0.032(4) 0.017(3) 0.043(4) -0.011(2) -0.020(3) 0.001(3)
C(35) 0.026(4) 0.026(3) 0.039(4) -0.004(2) -0.015(3) -0.008(3)
C(36) 0.017(3) 0.030(3) 0.029(3) -0.007(2) -0.009(3) 0.002(2)
C(37) 0.030(4) 0.030(3) 0.035(4) -0.010(3) -0.013(3) -0.002(3)
C(38) 0.037(4) 0.045(4) 0.048(5) -0.018(3) -0.012(4) 0.002(3)
C(39) 0.029(4) 0.039(4) 0.064(5) -0.008(3) -0.010(4) -0.001(3)
C(40) 0.025(4) 0.028(4) 0.077(6) -0.006(3) -0.022(4) 0.004(3)
C(41) 0.056(5) 0.031(3) 0.034(4) -0.018(3) -0.031(4) 0.007(3)
C(42) 0.069(6) 0.043(4) 0.031(4) -0.023(4) -0.027(4) 0.008(3)
C(43) 0.046(5) 0.049(4) 0.029(4) -0.018(3) -0.007(4) -0.003(3)
C(44) 0.032(4) 0.038(4) 0.035(4) -0.010(3) -0.014(3) -0.004(3)
C(45) 0.030(4) 0.019(3) 0.035(4) -0.011(2) -0.017(3) 0.003(2)
C(46) 0.037(4) 0.024(3) 0.053(4) -0.007(3) -0.031(4) 0.003(3)
C(47) 0.036(4) 0.024(3) 0.037(4) -0.012(3) -0.018(3) 0.001(3)
C(48) 0.045(4) 0.019(3) 0.043(4) -0.011(3) -0.030(4) 0.005(3)
C(49) 0.028(4) 0.024(3) 0.050(4) -0.011(2) -0.020(3) 0.000(3)
C(50) 0.026(4) 0.022(3) 0.040(4) -0.007(2) -0.016(3) -0.003(2)
C(51) 0.036(4) 0.027(3) 0.041(4) -0.014(3) -0.025(3) 0.006(3)
C(52) 0.049(5) 0.028(3) 0.048(4) -0.015(3) -0.033(4) 0.009(3)
C(53) 0.078(6) 0.051(5) 0.054(5) -0.042(4) -0.047(5) 0.017(4)
C(54) 0.060(5) 0.040(4) 0.082(6) -0.028(4) -0.061(5) 0.034(4)
C(55) 0.040(4) 0.036(4) 0.062(5) -0.018(3) -0.033(4) 0.011(3)
C(56) 0.036(4) 0.033(4) 0.048(4) -0.014(3) -0.028(4) 0.007(3)
C(57) 0.039(4) 0.028(3) 0.029(4) -0.016(3) -0.014(3) 0.000(3)
C(58) 0.036(4) 0.035(4) 0.038(4) -0.013(3) -0.013(3) 0.002(3)
C(59) 0.046(4) 0.028(3) 0.035(4) -0.008(3) -0.024(3) -0.006(3)
C(60) 0.031(4) 0.022(3) 0.039(4) -0.008(2) -0.020(3) -0.001(3)
C(61) 0.030(4) 0.032(3) 0.038(4) -0.014(3) -0.019(3) 0.004(3)
C(62) 0.035(4) 0.043(4) 0.032(4) -0.018(3) -0.009(3) 0.002(3)
C(63) 0.039(4) 0.044(4) 0.036(4) -0.014(3) -0.013(3) -0.008(3)
C(64) 0.029(4) 0.029(3) 0.033(4) -0.010(3) -0.012(3) 0.000(3)
C(65) 0.025(3) 0.023(3) 0.029(3) -0.010(2) -0.018(3) 0.002(2)
C(66) 0.033(4) 0.021(3) 0.041(4) -0.011(2) -0.024(3) 0.005(3)
C(67) 0.026(3) 0.020(3) 0.032(4) -0.005(2) -0.015(3) 0.001(2)
C(68) 0.028(4) 0.021(3) 0.035(4) -0.008(2) -0.014(3) -0.003(2)
C(69) 0.023(3) 0.022(3) 0.040(4) -0.005(2) -0.021(3) 0.004(2)
C(70) 0.022(3) 0.021(3) 0.035(4) -0.008(2) -0.015(3) 0.005(2)
C(71) 0.028(4) 0.023(3) 0.035(4) -0.010(2) -0.020(3) -0.002(2)
C(72) 0.033(4) 0.026(3) 0.038(4) -0.010(3) -0.018(3) -0.001(3)
C(73) 0.020(4) 0.031(3) 0.047(4) -0.003(3) -0.016(3) -0.005(3)
C(74) 0.039(4) 0.040(4) 0.048(5) -0.004(3) -0.031(4) 0.007(3)
C(75) 0.044(5) 0.047(4) 0.032(4) -0.010(3) -0.023(4) 0.007(3)
C(76) 0.027(4) 0.039(4) 0.030(4) -0.011(3) -0.011(3) -0.001(3)
C(77) 0.039(4) 0.036(4) 0.049(5) -0.016(3) -0.013(4) -0.005(3)
C(78) 0.059(5) 0.050(5) 0.046(5) -0.030(4) -0.008(4) -0.005(3)
C(79) 0.052(5) 0.041(4) 0.058(6) -0.020(4) -0.002(4) -0.014(4)
C(80) 0.030(4) 0.032(4) 0.085(6) -0.010(3) -0.010(4) -0.016(4)
C(81) 0.053(5) 0.033(4) 0.065(5) -0.016(3) -0.041(4) 0.014(3)
C(82) 0.071(6) 0.045(4) 0.056(5) -0.025(4) -0.043(5) 0.016(4)
C(83) 0.056(5) 0.041(4) 0.042(4) -0.021(3) -0.020(4) -0.001(3)
C(84) 0.037(4) 0.031(4) 0.048(4) -0.010(3) -0.022(4) 0.005(3)
C(85) 0.027(4) 0.019(3) 0.040(4) -0.011(2) -0.018(3) 0.001(2)
C(86) 0.030(4) 0.021(3) 0.078(5) -0.007(3) -0.028(4) -0.005(3)
C(87) 0.032(4) 0.021(3) 0.047(4) -0.011(2) -0.025(3) 0.005(3)
C(88) 0.035(4) 0.024(3) 0.058(5) -0.015(3) -0.028(4) 0.002(3)
C(89) 0.031(4) 0.023(3) 0.043(4) -0.015(3) -0.014(3) -0.001(3)
C(90) 0.031(4) 0.023(3) 0.060(5) -0.009(3) -0.016(4) -0.006(3)

loop_
_atom_type_symbol
_atom_type_description
_atom_type_scat_dispersion_real
_atom_type_scat_dispersion_imag
_atom_type_scat_source
C C 0.003 0.002
;
International Tables for Crystallography
(1992, Vol. C, Tables 4.2.6.8 and 6.1.1.4)
;
H H 0.000 0.000
;
International Tables for Crystallography
(1992, Vol. C, Table 6.1.1.4)
;
F F 0.017 0.010
;
International Tables for Crystallography
(1992, Vol. C, Tables 4.2.6.8 and 6.1.1.4)
;
N N 0.006 0.003
;
International Tables for Crystallography
(1992, Vol. C, Tables 4.2.6.8 and 6.1.1.4)
;

loop_
_geom_angle_atom_site_label_1
_geom_angle_atom_site_label_2
_geom_angle_atom_site_label_3
_geom_angle
_geom_angle_publ_flag
C(1) N(1) C(4) 109.3(6) yes
C(1) N(1) H(14) 125.2(6) no
C(4) N(1) H(14) 125.5(5) no
C(6) N(2) C(9) 105.5(4) yes
C(11) N(3) C(14) 106.3(5) yes
C(16) N(4) C(19) 109.3(6) yes
C(16) N(4) H(13) 125.4(6) no
C(19) N(4) H(13) 125.3(5) no
C(21) N(5) C(24) 105.8(5) yes
C(26) N(6) C(29) 106.7(6) yes
C(2) C(1) C(30) 125.2(6) yes
C(2) C(1) N(1) 106.7(5) yes
C(30) C(1) N(1) 127.9(7) yes
C(3) C(2) H(1) 126.4(9) no
C(3) C(2) C(1) 107.9(6) yes
H(1) C(2) C(1) 125.7(7) no
C(4) C(3) H(2) 125.7(6) no
C(4) C(3) C(2) 108.5(7) yes
H(2) C(3) C(2) 125.8(8) no
C(5) C(4) N(1) 124.3(7) yes
C(5) C(4) C(3) 128.2(6) yes
N(1) C(4) C(3) 107.5(5) yes
C(6) C(5) C(31) 117.6(5) yes
C(6) C(5) C(4) 125.3(6) yes
C(31) C(5) C(4) 117.1(6) yes
C(7) C(6) N(2) 110.2(6) yes
C(7) C(6) C(5) 124.7(6) yes
N(2) C(6) C(5) 125.0(5) yes
C(8) C(7) H(3) 126.6(7) no
C(8) C(7) C(6) 107.2(6) yes
H(3) C(7) C(6) 126.2(8) no
C(9) C(8) H(4) 126.2(9) no
C(9) C(8) C(7) 107.4(5) yes
H(4) C(8) C(7) 126.4(8) no
C(10) C(9) N(2) 125.8(5) yes
C(10) C(9) C(8) 124.5(6) yes
N(2) C(9) C(8) 109.6(6) yes
C(11) C(10) C(45) 113.6(6) yes
C(11) C(10) C(9) 127.5(6) yes
C(45) C(10) C(9) 118.9(5) yes
C(12) C(11) N(3) 111.3(5) yes
C(12) C(11) C(10) 129.3(7) yes
N(3) C(11) C(10) 118.9(6) yes
C(13) C(12) H(5) 127.2(7) no
C(13) C(12) C(11) 105.6(7) yes
H(5) C(12) C(11) 127.1(7) no
C(14) C(13) H(6) 126.6(9) no
C(14) C(13) C(12) 106.6(5) yes
H(6) C(13) C(12) 126.7(9) no
C(15) C(14) N(3) 117.1(6) yes
C(15) C(14) C(13) 132.7(5) yes
N(3) C(14) C(13) 110.1(6) yes
C(16) C(15) C(51) 115.9(7) yes
C(16) C(15) C(14) 127.2(6) yes
C(51) C(15) C(14) 116.9(5) yes
C(17) C(16) N(4) 108.0(5) yes
C(17) C(16) C(15) 124.0(6) yes
N(4) C(16) C(15) 128.0(7) yes
C(18) C(17) H(7) 126.3(9) no
C(18) C(17) C(16) 107.3(6) yes
H(7) C(17) C(16) 126.4(7) no
C(19) C(18) H(8) 125.8(7) no
C(19) C(18) C(17) 108.2(7) yes
H(8) C(18) C(17) 126.0(9) no
C(20) C(19) N(4) 124.8(7) yes
C(20) C(19) C(18) 127.9(6) yes
N(4) C(19) C(18) 107.1(5) yes
C(21) C(20) C(65) 118.6(5) yes
C(21) C(20) C(19) 124.1(6) yes
C(65) C(20) C(19) 117.0(6) yes
C(22) C(21) N(5) 110.9(6) yes
C(22) C(21) C(20) 125.3(6) yes
N(5) C(21) C(20) 123.7(5) yes
C(23) C(22) H(9) 126.7(7) no
C(23) C(22) C(21) 106.9(6) yes
H(9) C(22) C(21) 126.4(8) no
C(24) C(23) H(10) 126.5(9) no
C(24) C(23) C(22) 106.2(5) yes
H(10) C(23) C(22) 127.3(8) no
C(25) C(24) N(5) 125.9(5) yes
C(25) C(24) C(23) 123.8(6) yes
N(5) C(24) C(23) 110.2(6) yes
C(26) C(25) C(71) 113.6(6) yes
C(26) C(25) C(24) 128.9(6) yes
C(71) C(25) C(24) 117.5(5) yes
C(27) C(26) N(6) 110.0(5) yes
C(27) C(26) C(25) 132.4(7) yes
N(6) C(26) C(25) 117.6(6) yes
C(28) C(27) H(11) 127.2(7) no
C(28) C(27) C(26) 106.6(7) yes
H(11) C(27) C(26) 126.2(7) no
C(29) C(28) H(12) 126.4(9) no
C(29) C(28) C(27) 106.7(5) yes
H(12) C(28) C(27) 126(1) no
C(30) C(29) N(6) 117.5(6) yes
C(30) C(29) C(28) 132.4(5) yes
N(6) C(29) C(28) 109.9(6) yes
C(85) C(30) C(1) 118.5(7) yes
C(85) C(30) C(29) 113.9(5) yes
C(1) C(30) C(29) 127.6(6) yes
C(32) C(31) C(36) 115.9(6) yes
C(32) C(31) C(5) 122.9(5) yes
C(36) C(31) C(5) 121.1(5) yes
C(33) C(32) F(1) 118.6(5) yes
C(33) C(32) C(31) 121.7(5) yes
F(1) C(32) C(31) 119.7(6) yes
C(34) C(33) F(2) 119.0(6) yes
C(34) C(33) C(32) 120.3(5) yes
F(2) C(33) C(32) 120.7(5) yes
C(35) C(34) F(3) 119.1(5) yes
C(35) C(34) C(33) 120.0(6) yes
F(3) C(34) C(33) 120.8(5) yes
C(36) C(35) F(4) 121.8(5) yes
C(36) C(35) C(34) 118.7(6) yes
F(4) C(35) C(34) 119.5(6) yes
F(5) C(36) C(31) 119.6(6) yes
F(5) C(36) C(35) 117.0(5) yes
C(31) C(36) C(35) 123.4(5) yes
C(38) C(37) C(50) 121.0(7) yes
C(38) C(37) H(23) 120.4(7) no
C(50) C(37) H(23) 118.7(6) no
C(39) C(38) H(22) 119.1(8) no
C(39) C(38) C(37) 121.9(7) yes
H(22) C(38) C(37) 119.0(9) no
C(40) C(39) H(21) 119(1) no
C(40) C(39) C(38) 119.7(6) yes
H(21) C(39) C(38) 121.0(9) no
C(49) C(40) H(20) 119.2(8) no
C(49) C(40) C(39) 121.2(7) yes
H(20) C(40) C(39) 119.6(7) no
C(42) C(41) C(48) 121.0(7) yes
C(42) C(41) H(18) 119.8(7) no
C(48) C(41) H(18) 119.2(7) no
C(43) C(42) H(17) 119.5(9) no
C(43) C(42) C(41) 121.2(6) yes
H(17) C(42) C(41) 119(1) no
C(44) C(43) H(16) 118.6(9) no
C(44) C(43) C(42) 121.5(6) yes
H(16) C(43) C(42) 119.8(8) no
C(47) C(44) H(15) 119.4(7) no
C(47) C(44) C(43) 120.1(7) yes
H(15) C(44) C(43) 120.6(7) no
C(47) C(45) C(50) 120.7(6) yes
C(47) C(45) C(10) 120.0(5) yes
C(50) C(45) C(10) 119.1(5) yes
C(48) C(46) C(49) 122.1(7) yes
C(48) C(46) H(19) 118.7(7) no
C(49) C(46) H(19) 119.1(7) no
C(48) C(47) C(44) 117.6(5) yes
C(48) C(47) C(45) 119.0(5) yes
C(44) C(47) C(45) 123.4(6) yes
C(41) C(48) C(46) 122.1(7) yes
C(41) C(48) C(47) 118.6(6) yes
C(46) C(48) C(47) 119.3(6) yes
C(50) C(49) C(40) 118.5(6) yes
C(50) C(49) C(46) 119.3(5) yes
C(40) C(49) C(46) 122.1(7) yes
C(37) C(50) C(45) 123.1(6) yes
C(37) C(50) C(49) 117.6(5) yes
C(45) C(50) C(49) 119.3(5) yes
C(52) C(51) C(56) 116.8(7) yes
C(52) C(51) C(15) 119.7(5) yes
C(56) C(51) C(15) 123.5(6) yes
C(53) C(52) F(6) 117.6(6) yes
C(53) C(52) C(51) 122.0(6) yes
F(6) C(52) C(51) 120.4(7) yes
C(54) C(53) F(7) 121.6(8) yes
C(54) C(53) C(52) 118.5(8) yes
F(7) C(53) C(52) 119.9(6) yes
C(55) C(54) F(8) 122.5(6) yes
C(55) C(54) C(53) 120.0(9) yes
F(8) C(54) C(53) 117.4(8) yes
C(56) C(55) F(9) 121.1(7) yes
C(56) C(55) C(54) 120.4(6) yes
F(9) C(55) C(54) 118.5(8) yes
F(10) C(56) C(51) 119.7(7) yes
F(10) C(56) C(55) 118.0(5) yes
C(51) C(56) C(55) 122.3(7) yes
C(58) C(57) C(67) 121.3(7) yes
C(58) C(57) H(24) 119.4(6) no
C(67) C(57) H(24) 119.4(7) no
C(59) C(58) H(25) 119.3(9) no
C(59) C(58) C(57) 121.2(5) yes
H(25) C(58) C(57) 119.4(9) no
C(60) C(59) H(26) 120.5(8) no
C(60) C(59) C(58) 119.2(7) yes
H(26) C(59) C(58) 120.3(7) no
C(68) C(60) H(27) 119.2(6) no
C(68) C(60) C(59) 121.3(7) yes
H(27) C(60) C(59) 119.4(8) no
C(62) C(61) C(70) 120.8(7) yes
C(62) C(61) H(29) 119.9(7) no
C(70) C(61) H(29) 119.3(7) no
C(63) C(62) H(30) 119.7(9) no
C(63) C(62) C(61) 120.4(6) yes
H(30) C(62) C(61) 119.9(9) no
C(64) C(63) H(31) 119.3(9) no
C(64) C(63) C(62) 121.0(7) yes
H(31) C(63) C(62) 119.7(7) no
C(69) C(64) H(32) 119.4(6) no
C(69) C(64) C(63) 120.6(7) yes
H(32) C(64) C(63) 120.0(8) no
C(67) C(65) C(69) 120.0(6) yes
C(67) C(65) C(20) 118.5(5) yes
C(69) C(65) C(20) 121.5(6) yes
C(68) C(66) C(70) 121.7(6) yes
C(68) C(66) H(28) 119.4(7) no
C(70) C(66) H(28) 119.0(6) no
C(68) C(67) C(57) 118.0(6) yes
C(68) C(67) C(65) 120.0(5) yes
C(57) C(67) C(65) 122.0(6) yes
C(60) C(68) C(66) 122.0(6) yes
C(60) C(68) C(67) 118.9(5) yes
C(66) C(68) C(67) 119.1(6) yes
C(70) C(69) C(64) 118.0(5) yes
C(70) C(69) C(65) 119.5(6) yes
C(64) C(69) C(65) 122.5(6) yes
C(61) C(70) C(66) 121.1(6) yes
C(61) C(70) C(69) 119.2(6) yes
C(66) C(70) C(69) 119.7(5) yes
C(72) C(71) C(76) 115.9(6) yes
C(72) C(71) C(25) 122.3(5) yes
C(76) C(71) C(25) 121.6(5) yes
C(73) C(72) F(11) 118.9(5) yes
C(73) C(72) C(71) 121.6(6) yes
F(11) C(72) C(71) 119.5(6) yes
C(74) C(73) F(12) 120.0(6) yes
C(74) C(73) C(72) 120.3(5) yes
F(12) C(73) C(72) 119.7(6) yes
C(75) C(74) F(13) 120.5(6) yes
C(75) C(74) C(73) 119.6(7) yes
F(13) C(74) C(73) 119.9(5) yes
C(76) C(75) F(14) 119.4(5) yes
C(76) C(75) C(74) 119.5(6) yes
F(14) C(75) C(74) 121.1(7) yes
F(15) C(76) C(71) 119.0(6) yes
F(15) C(76) C(75) 117.8(6) yes
C(71) C(76) C(75) 123.1(5) yes
C(78) C(77) C(89) 120.8(6) yes
C(78) C(77) H(33) 120.4(9) no
C(89) C(77) H(33) 118.8(7) no
C(79) C(78) H(34) 119.7(8) no
C(79) C(78) C(77) 120.5(8) yes
H(34) C(78) C(77) 119.8(8) no
C(80) C(79) H(35) 119.0(9) no
C(80) C(79) C(78) 120.8(6) yes
H(35) C(79) C(78) 120(1) no
C(90) C(80) H(36) 118(1) no
C(90) C(80) C(79) 121.5(7) yes
H(36) C(80) C(79) 119.5(9) no
C(82) C(81) C(88) 121.9(7) yes
C(82) C(81) H(38) 119.8(9) no
C(88) C(81) H(38) 118.2(8) no
C(83) C(82) H(39) 119.8(8) no
C(83) C(82) C(81) 120.7(8) yes
H(39) C(82) C(81) 119.6(9) no
C(84) C(83) H(40) 119.2(8) no
C(84) C(83) C(82) 120.3(6) yes
H(40) C(83) C(82) 120.5(9) no
C(87) C(84) H(41) 118.7(8) no
C(87) C(84) C(83) 121.2(6) yes
H(41) C(84) C(83) 120.2(7) no
C(87) C(85) C(89) 120.6(5) yes
C(87) C(85) C(30) 120.3(5) yes
C(89) C(85) C(30) 118.5(6) yes
C(88) C(86) C(90) 121.6(6) yes
C(88) C(86) H(37) 118.6(9) no
C(90) C(86) H(37) 119.8(7) no
C(88) C(87) C(84) 117.3(6) yes
C(88) C(87) C(85) 119.8(5) yes
C(84) C(87) C(85) 122.9(5) yes
C(81) C(88) C(86) 122.7(6) yes
C(81) C(88) C(87) 118.6(5) yes
C(86) C(88) C(87) 118.7(6) yes
C(90) C(89) C(77) 117.6(5) yes
C(90) C(89) C(85) 119.8(6) yes
C(77) C(89) C(85) 122.6(6) yes
C(80) C(90) C(86) 121.8(6) yes
C(80) C(90) C(89) 118.8(7) yes
C(86) C(90) C(89) 119.4(5) yes
C(92) C(91) C(96) 119(1) yes
C(92) C(91) H(42) 120(1) no
C(96) C(91) H(42) 120(1) no
C(93) C(92) H(43) 120(1) no
C(93) C(92) C(91) 120.6(8) yes
H(43) C(92) C(91) 119(1) no
C(94) C(93) H(44) 119(1) no
C(94) C(93) C(92) 120.6(7) yes
H(44) C(93) C(92) 119(1) no
C(95) C(94) H(45) 119.9(9) no
C(95) C(94) C(93) 120.5(9) yes
H(45) C(94) C(93) 119.5(9) no
C(96) C(95) H(46) 120(1) no
C(96) C(95) C(94) 118.9(9) yes
H(46) C(95) C(94) 120(1) no
H(47) C(96) C(91) 119(1) no
H(47) C(96) C(95) 120(1) no
C(91) C(96) C(95) 120.2(9) yes
C(99) C(98) C(97) 119(1) yes
C(100) C(99) C(98) 105(1) yes
C(101) C(100) C(99) 101(1) yes
C(102) C(101) C(100) 111(2) yes
C(103) C(102) C(101) 130(1) yes
C(104) C(103) C(102) 125(2) yes

loop_
_geom_bond_atom_site_label_1
_geom_bond_atom_site_label_2
_geom_bond_distance
_geom_bond_publ_flag
F(1) C(32) 1.325(7) yes
F(2) C(33) 1.341(6) yes
F(3) C(34) 1.336(8) yes
F(4) C(35) 1.332(7) yes
F(5) C(36) 1.349(6) yes
F(6) C(52) 1.348(6) yes
F(7) C(53) 1.351(9) yes
F(8) C(54) 1.35(1) yes
F(9) C(55) 1.352(7) yes
F(10) C(56) 1.338(9) yes
F(11) C(72) 1.338(7) yes
F(12) C(73) 1.345(6) yes
F(13) C(74) 1.342(9) yes
F(14) C(75) 1.342(8) yes
F(15) C(76) 1.348(6) yes
N(1) C(1) 1.393(7) yes
N(1) C(4) 1.357(9) yes
N(1) H(14) 0.950(9) no
N(2) C(6) 1.360(9) yes
N(2) C(9) 1.395(8) yes
N(3) C(11) 1.33(1) yes
N(3) C(14) 1.377(7) yes
N(4) C(16) 1.362(8) yes
N(4) C(19) 1.373(8) yes
N(4) H(13) 0.950(9) no
N(5) C(21) 1.364(9) yes
N(5) C(24) 1.359(9) yes
N(6) C(26) 1.35(1) yes
N(6) C(29) 1.343(7) yes
C(1) C(2) 1.43(1) yes
C(1) C(30) 1.383(8) yes
C(2) C(3) 1.346(8) yes
C(2) H(1) 0.950(9) no
C(3) C(4) 1.43(1) yes
C(3) H(2) 0.95(1) no
C(4) C(5) 1.410(7) yes
C(5) C(6) 1.39(1) yes
C(5) C(31) 1.491(9) yes
C(6) C(7) 1.465(7) yes
C(7) C(8) 1.32(1) yes
C(7) H(3) 0.950(9) no
C(8) C(9) 1.452(8) yes
C(8) H(4) 0.950(8) no
C(9) C(10) 1.39(1) yes
C(10) C(11) 1.405(8) yes
C(10) C(45) 1.500(9) yes
C(11) C(12) 1.477(8) yes
C(12) C(13) 1.35(1) yes
C(12) H(5) 0.95(1) no
C(13) C(14) 1.46(1) yes
C(13) H(6) 0.950(8) no
C(14) C(15) 1.38(1) yes
C(15) C(16) 1.412(8) yes
C(15) C(51) 1.47(1) yes
C(16) C(17) 1.42(1) yes
C(17) C(18) 1.363(8) yes
C(17) H(7) 0.95(1) no
C(18) C(19) 1.42(1) yes
C(18) H(8) 0.95(1) no
C(19) C(20) 1.403(7) yes
C(20) C(21) 1.40(1) yes
C(20) C(65) 1.49(1) yes
C(21) C(22) 1.424(8) yes
C(22) C(23) 1.35(1) yes
C(22) H(9) 0.950(9) no
C(23) C(24) 1.451(8) yes
C(23) H(10) 0.950(9) no
C(24) C(25) 1.40(1) yes
C(25) C(26) 1.389(8) yes
C(25) C(71) 1.502(9) yes
C(26) C(27) 1.465(9) yes
C(27) C(28) 1.32(1) yes
C(27) H(11) 0.95(1) no
C(28) C(29) 1.47(1) yes
C(28) H(12) 0.950(8) no
C(29) C(30) 1.41(1) yes
C(30) C(85) 1.517(8) yes
C(31) C(32) 1.401(7) yes
C(31) C(36) 1.376(8) yes
C(32) C(33) 1.37(1) yes
C(33) C(34) 1.362(8) yes
C(34) C(35) 1.386(8) yes
C(35) C(36) 1.37(1) yes
C(37) C(38) 1.345(8) yes
C(37) C(50) 1.420(8) yes
C(37) H(23) 0.95(1) no
C(38) C(39) 1.40(1) yes
C(38) H(22) 0.95(1) no
C(39) C(40) 1.36(1) yes
C(39) H(21) 0.950(9) no
C(40) C(49) 1.418(8) yes
C(40) H(20) 0.95(1) no
C(41) C(42) 1.34(1) yes
C(41) C(48) 1.432(9) yes
C(41) H(18) 0.95(1) no
C(42) C(43) 1.38(1) yes
C(42) H(17) 0.950(9) no
C(43) C(44) 1.366(9) yes
C(43) H(16) 0.950(9) no
C(44) C(47) 1.440(8) yes
C(44) H(15) 0.95(1) no
C(45) C(47) 1.405(8) yes
C(45) C(50) 1.404(7) yes
C(46) C(48) 1.400(8) yes
C(46) C(49) 1.365(9) yes
C(46) H(19) 0.95(1) no
C(47) C(48) 1.44(1) yes
C(49) C(50) 1.45(1) yes
C(51) C(52) 1.37(1) yes
C(51) C(56) 1.380(8) yes
C(52) C(53) 1.40(1) yes
C(53) C(54) 1.385(9) yes
C(54) C(55) 1.35(1) yes
C(55) C(56) 1.37(1) yes
C(57) C(58) 1.35(1) yes
C(57) C(67) 1.432(7) yes
C(57) H(24) 0.95(1) no
C(58) C(59) 1.42(1) yes
C(58) H(25) 0.950(8) no
C(59) C(60) 1.361(8) yes
C(59) H(26) 0.95(1) no
C(60) C(68) 1.44(1) yes
C(60) H(27) 0.95(1) no
C(61) C(62) 1.35(1) yes
C(61) C(70) 1.417(7) yes
C(61) H(29) 0.95(1) no
C(62) C(63) 1.41(1) yes
C(62) H(30) 0.950(8) no
C(63) C(64) 1.350(8) yes
C(63) H(31) 0.95(1) no
C(64) C(69) 1.43(1) yes
C(64) H(32) 0.95(1) no
C(65) C(67) 1.411(9) yes
C(65) C(69) 1.410(7) yes
C(66) C(68) 1.397(7) yes
C(66) C(70) 1.388(9) yes
C(66) H(28) 0.95(1) no
C(67) C(68) 1.42(1) yes
C(69) C(70) 1.42(1) yes
C(71) C(72) 1.397(7) yes
C(71) C(76) 1.366(9) yes
C(72) C(73) 1.38(1) yes
C(73) C(74) 1.36(1) yes
C(74) C(75) 1.366(8) yes
C(75) C(76) 1.38(1) yes
C(77) C(78) 1.352(9) yes
C(77) C(89) 1.44(1) yes
C(77) H(33) 0.950(9) no
C(78) C(79) 1.41(1) yes
C(78) H(34) 0.95(1) no
C(79) C(80) 1.33(1) yes
C(79) H(35) 0.95(1) no
C(80) C(90) 1.422(9) yes
C(80) H(36) 0.95(1) no
C(81) C(82) 1.333(9) yes
C(81) C(88) 1.43(1) yes
C(81) H(38) 0.95(1) no
C(82) C(83) 1.42(1) yes
C(82) H(39) 0.95(1) no
C(83) C(84) 1.37(1) yes
C(83) H(40) 0.950(8) no
C(84) C(87) 1.448(8) yes
C(84) H(41) 0.950(9) no
C(85) C(87) 1.391(9) yes
C(85) C(89) 1.390(7) yes
C(86) C(88) 1.396(8) yes
C(86) C(90) 1.38(1) yes
C(86) H(37) 0.950(9) no
C(87) C(88) 1.436(8) yes
C(89) C(90) 1.429(8) yes
C(91) C(92) 1.37(1) yes
C(91) C(96) 1.38(1) yes
C(91) H(42) 0.95(2) no
C(92) C(93) 1.36(1) yes
C(92) H(43) 0.95(1) no
C(93) C(94) 1.37(1) yes
C(93) H(44) 0.95(1) no
C(94) C(95) 1.36(1) yes
C(94) H(45) 0.95(1) no
C(95) C(96) 1.40(2) yes
C(95) H(46) 0.95(1) no
C(96) H(47) 0.95(1) no
C(97) C(98) 1.31(2) yes
C(98) C(99) 1.25(2) yes
C(99) C(100) 1.40(2) yes
C(100) C(101) 1.66(4) yes
C(101) C(102) 1.49(2) yes
C(102) C(103) 1.36(2) yes
C(103) C(104) 1.37(3) yes

loop_
_geom_contact_atom_site_label_1
_geom_contact_atom_site_label_2
_geom_contact_distance
_geom_contact_publ_flag
_geom_contact_site_symmetry_2
F(1) F(2) 2.684(6) yes 55501
F(1) F(8) 3.138(6) yes 65501
F(1) F(9) 3.108(7) yes 65501
F(1) C(3) 3.157(7) yes 55501
F(1) C(4) 3.150(6) yes 55501
F(1) C(5) 2.871(6) yes 55501
F(1) C(31) 2.358(6) yes 55501
F(1) C(33) 2.313(8) yes 55501
F(1) C(34) 3.562(8) yes 55501
F(1) C(36) 3.575(6) yes 55501
F(1) C(104) 3.46(2) yes 56501
F(1) H(2) 2.887(8) no 55501
F(2) F(1) 2.684(6) yes 55501
F(2) F(3) 2.697(5) yes 55501
F(2) F(9) 2.970(5) yes 65501
F(2) C(32) 2.352(7) yes 55501
F(2) C(34) 2.329(6) yes 55501
F(2) C(35) 3.598(6) yes 55501
F(2) C(98) 3.34(2) yes 56501
F(2) H(19) 3.21(1) no 65501
F(2) H(20) 3.37(1) no 65501
F(3) F(2) 2.697(5) yes 55501
F(3) F(4) 2.692(4) yes 55501
F(3) F(11) 2.849(5) yes 56501
F(3) F(12) 3.005(7) yes 56501
F(3) C(32) 3.590(8) yes 55501
F(3) C(33) 2.346(8) yes 55501
F(3) C(35) 2.346(7) yes 55501
F(3) C(36) 3.582(8) yes 55501
F(3) C(40) 3.583(9) yes 65501
F(3) C(72) 3.285(7) yes 56501
F(3) C(73) 3.356(9) yes 56501
F(3) H(20) 2.642(9) no 65501
F(4) F(3) 2.692(4) yes 55501
F(4) F(5) 2.682(6) yes 55501
F(4) C(23) 3.134(6) yes 56501
F(4) C(33) 3.589(6) yes 55501
F(4) C(34) 2.348(6) yes 55501
F(4) C(36) 2.358(8) yes 55501
F(4) C(71) 3.561(7) yes 56501
F(4) C(72) 3.358(8) yes 56501
F(4) C(73) 3.591(9) yes 56501
F(4) H(10) 2.408(6) no 56501
F(5) F(4) 2.682(6) yes 55501
F(5) C(5) 2.815(7) yes 55501
F(5) C(6) 3.088(9) yes 55501
F(5) C(7) 3.141(9) yes 55501
F(5) C(31) 2.355(6) yes 55501
F(5) C(34) 3.581(7) yes 55501
F(5) C(35) 2.314(7) yes 55501
F(5) H(3) 2.904(8) no 55501
F(6) F(7) 2.695(7) yes 55501
F(6) C(15) 2.785(8) yes 55501
F(6) C(16) 3.112(7) yes 55501
F(6) C(17) 3.374(6) yes 55501
F(6) C(51) 2.358(6) yes 55501
F(6) C(53) 2.349(9) yes 55501
F(6) C(56) 3.588(6) yes 55501
F(6) H(7) 3.341(7) no 55501
F(7) F(6) 2.695(7) yes 55501
F(7) F(8) 2.717(6) yes 55501
F(7) C(52) 2.38(1) yes 55501
F(7) C(54) 2.389(8) yes 55501
F(8) F(7) 2.717(6) yes 55501
F(8) F(9) 2.718(8) yes 55501
F(8) C(53) 2.34(1) yes 55501
F(8) C(55) 2.37(1) yes 55501
F(9) F(8) 2.718(8) yes 55501
F(9) F(10) 2.692(7) yes 55501
F(9) C(40) 3.41(1) yes 55501
F(9) C(49) 3.59(1) yes 55501
F(9) C(53) 3.592(8) yes 55501
F(9) C(54) 2.319(8) yes 55501
F(9) C(56) 2.367(8) yes 55501
F(9) H(20) 3.303(9) no 55501
F(10) F(9) 2.692(7) yes 55501
F(10) N(3) 3.147(7) yes 55501
F(10) C(14) 3.183(7) yes 55501
F(10) C(15) 2.856(6) yes 55501
F(10) C(37) 3.425(9) yes 55501
F(10) C(38) 3.47(1) yes 55501
F(10) C(50) 3.539(8) yes 55501
F(10) C(51) 2.350(6) yes 55501
F(10) C(52) 3.572(7) yes 55501
F(10) C(54) 3.56(1) yes 55501
F(10) C(55) 2.32(1) yes 55501
F(11) F(12) 2.694(6) yes 55501
F(11) N(6) 3.004(6) yes 55501
F(11) C(25) 2.862(6) yes 55501
F(11) C(26) 3.116(6) yes 55501
F(11) C(71) 2.363(6) yes 55501
F(11) C(73) 2.343(8) yes 55501
F(11) C(74) 3.589(9) yes 55501
F(11) C(76) 3.573(6) yes 55501
F(12) F(11) 2.694(6) yes 55501
F(12) F(13) 2.702(6) yes 55501
F(12) C(72) 2.357(7) yes 55501
F(12) C(74) 2.343(7) yes 55501
F(12) C(75) 3.587(6) yes 55501
F(12) C(86) 3.342(9) yes 55501
F(12) H(37) 3.20(1) no 55501
F(13) F(12) 2.702(6) yes 55501
F(13) F(14) 2.741(5) yes 55501
F(13) C(61) 3.585(9) yes 65501
F(13) C(73) 2.339(9) yes 55501
F(13) C(75) 2.351(8) yes 55501
F(13) C(81) 3.537(9) yes 55501
F(13) H(29) 3.121(9) no 65501
F(13) H(38) 3.23(1) no 55501
F(14) F(13) 2.741(5) yes 55501
F(14) F(15) 2.671(7) yes 55501
F(14) C(73) 3.591(7) yes 55501
F(14) C(74) 2.358(7) yes 55501
F(14) C(76) 2.352(9) yes 55501
F(15) F(14) 2.671(7) yes 55501
F(15) C(23) 3.272(9) yes 55501
F(15) C(24) 3.131(9) yes 55501
F(15) C(25) 2.810(7) yes 55501
F(15) C(71) 2.339(6) yes 55501
F(15) C(72) 3.584(6) yes 55501
F(15) C(74) 3.587(7) yes 55501
F(15) C(75) 2.338(8) yes 55501
F(15) C(95) 3.297(9) yes 55501
F(15) C(96) 3.43(1) yes 55501
F(15) H(10) 3.072(9) no 55501
F(15) H(46) 2.604(9) no 55501
F(15) H(47) 2.88(1) no 55501
N(1) N(2) 2.831(7) yes 55501
N(1) C(2) 2.268(9) yes 55501
N(1) C(3) 2.25(1) yes 55501
N(1) C(5) 2.446(7) yes 55501
N(1) C(6) 2.976(6) yes 55501
N(1) C(28) 3.252(9) yes 55501
N(1) C(29) 3.098(8) yes 55501
N(1) C(30) 2.494(7) yes 55501
N(1) H(1) 3.184(9) no 55501
N(1) H(2) 3.16(1) no 55501
N(1) H(12) 2.85(1) no 55501
N(2) N(1) 2.831(7) yes 55501
N(2) C(4) 2.984(9) yes 55501
N(2) C(5) 2.44(1) yes 55501
N(2) C(7) 2.318(7) yes 55501
N(2) C(8) 2.327(7) yes 55501
N(2) C(10) 2.47(1) yes 55501
N(2) C(11) 3.06(1) yes 55501
N(2) C(12) 3.226(9) yes 55501
N(2) H(3) 3.225(8) no 55501
N(2) H(4) 3.238(7) no 55501
N(2) H(5) 2.851(7) no 55501
N(2) H(12) 3.467(7) no 55501
N(2) H(14) 2.226(6) no 55501
N(2) H(15) 3.41(1) no 55501
N(3) F(10) 3.147(7) yes 55501
N(3) C(10) 2.359(9) yes 55501
N(3) C(12) 2.32(1) yes 55501
N(3) C(13) 2.327(8) yes 55501
N(3) C(15) 2.352(9) yes 55501
N(3) C(37) 3.363(7) yes 55501
N(3) C(45) 2.689(7) yes 55501
N(3) C(47) 3.473(7) yes 55501
N(3) C(50) 3.084(6) yes 55501
N(3) C(51) 2.68(1) yes 55501
N(3) C(52) 3.53(1) yes 55501
N(3) C(56) 3.07(1) yes 55501
N(3) H(5) 3.23(1) no 55501
N(3) H(6) 3.237(7) no 55501
N(3) H(23) 3.195(8) no 55501
N(4) N(5) 2.778(7) yes 55501
N(4) C(13) 3.245(9) yes 55501
N(4) C(14) 3.100(7) yes 55501
N(4) C(15) 2.493(7) yes 55501
N(4) C(17) 2.25(1) yes 55501
N(4) C(18) 2.25(1) yes 55501
N(4) C(20) 2.460(7) yes 55501
N(4) C(21) 2.971(7) yes 55501
N(4) H(6) 2.83(1) no 55501
N(4) H(7) 3.17(1) no 55501
N(4) H(8) 3.17(1) no 55501
N(4) H(11) 3.32(1) no 55501
N(4) H(24) 3.515(8) no 55501
N(5) N(4) 2.778(7) yes 55501
N(5) C(19) 2.944(9) yes 55501
N(5) C(20) 2.44(1) yes 55501
N(5) C(22) 2.296(7) yes 55501
N(5) C(23) 2.304(7) yes 55501
N(5) C(25) 2.46(1) yes 55501
N(5) C(26) 3.07(1) yes 55501
N(5) C(27) 3.192(9) yes 55501
N(5) H(6) 3.575(7) no 55501
N(5) H(9) 3.206(7) no 55501
N(5) H(10) 3.213(7) no 55501
N(5) H(11) 2.757(8) no 55501
N(5) H(13) 2.179(6) no 55501
N(6) F(11) 3.004(6) yes 55501
N(6) C(25) 2.346(9) yes 55501
N(6) C(27) 2.31(1) yes 55501
N(6) C(28) 2.306(8) yes 55501
N(6) C(30) 2.351(9) yes 55501
N(6) C(71) 2.625(7) yes 55501
N(6) C(72) 2.936(7) yes 55501
N(6) C(76) 3.473(7) yes 55501
N(6) C(84) 3.29(1) yes 55501
N(6) C(85) 2.67(1) yes 55501
N(6) C(87) 3.05(1) yes 55501
N(6) C(89) 3.391(8) yes 55501
N(6) H(11) 3.22(1) no 55501
N(6) H(12) 3.214(8) no 55501
N(6) H(41) 3.16(1) no 55501
N(6) H(47) 3.23(1) no 55501
C(1) C(3) 2.25(1) yes 55501
C(1) C(4) 2.243(8) yes 55501
C(1) C(28) 3.26(1) yes 55501
C(1) C(29) 2.50(1) yes 55501
C(1) C(77) 3.440(8) yes 55501
C(1) C(85) 2.493(7) yes 55501
C(1) C(87) 3.420(8) yes 55501
C(1) C(89) 3.315(7) yes 55501
C(1) H(1) 2.13(1) no 55501
C(1) H(2) 3.17(1) no 55501
C(1) H(12) 3.23(1) no 55501
C(1) H(14) 2.090(8) no 55501
C(1) H(33) 2.900(9) no 55501
C(1) H(41) 3.150(9) no 55501
C(2) N(1) 2.268(9) yes 55501
C(2) C(4) 2.255(8) yes 55501
C(2) C(30) 2.50(1) yes 55501
C(2) C(85) 2.939(8) yes 55501
C(2) C(89) 3.555(8) yes 55501
C(2) H(2) 2.052(9) no 55501
C(2) H(14) 3.187(9) no 55501
C(2) H(33) 3.40(1) no 55501
C(3) F(1) 3.157(7) yes 55501
C(3) F(9) 3.462(8) yes 65501
C(3) N(1) 2.25(1) yes 55501
C(3) C(1) 2.25(1) yes 55501
C(3) C(5) 2.557(9) yes 55501
C(3) C(30) 3.579(9) yes 55501
C(3) C(31) 2.982(7) yes 55501
C(3) C(32) 3.274(8) yes 55501
C(3) H(1) 2.057(8) no 55501
C(3) H(14) 3.17(1) no 55501
C(4) F(1) 3.150(6) yes 55501
C(4) N(2) 2.984(9) yes 55501
C(4) C(1) 2.243(8) yes 55501
C(4) C(2) 2.255(8) yes 55501
C(4) C(6) 2.486(8) yes 55501
C(4) C(30) 3.586(8) yes 55501
C(4) C(31) 2.475(8) yes 55501
C(4) C(32) 3.183(8) yes 55501
C(4) C(36) 3.505(8) yes 55501
C(4) H(1) 3.177(8) no 55501
C(4) H(2) 2.13(1) no 55501
C(4) H(14) 2.06(1) no 55501
C(5) F(1) 2.871(6) yes 55501
C(5) F(5) 2.815(7) yes 55501
C(5) N(1) 2.446(7) yes 55501
C(5) N(2) 2.44(1) yes 55501
C(5) C(3) 2.557(9) yes 55501
C(5) C(7) 2.528(8) yes 55501
C(5) C(8) 3.577(9) yes 55501
C(5) C(9) 3.54(1) yes 55501
C(5) C(32) 2.541(9) yes 55501
C(5) C(36) 2.50(1) yes 55501
C(5) H(2) 2.88(1) no 55501
C(5) H(3) 2.842(7) no 55501
C(5) H(14) 2.730(8) no 55501
C(6) F(5) 3.088(9) yes 55501
C(6) N(1) 2.976(6) yes 55501
C(6) C(4) 2.486(8) yes 55501
C(6) C(8) 2.247(9) yes 55501
C(6) C(9) 2.19(1) yes 55501
C(6) C(10) 3.54(1) yes 55501
C(6) C(31) 2.46(1) yes 55501
C(6) C(32) 3.525(9) yes 55501
C(6) C(36) 3.14(1) yes 55501
C(6) H(3) 2.167(7) no 55501
C(6) H(4) 3.174(9) no 55501
C(6) H(14) 2.790(7) no 55501
C(7) F(5) 3.141(9) yes 55501
C(7) N(2) 2.318(7) yes 55501
C(7) C(5) 2.528(8) yes 55501
C(7) C(9) 2.24(1) yes 55501
C(7) C(10) 3.57(1) yes 55501
C(7) C(31) 2.92(1) yes 55501
C(7) C(36) 3.21(1) yes 55501
C(7) H(4) 2.04(1) no 55501
C(8) N(2) 2.327(7) yes 55501
C(8) C(5) 3.577(9) yes 55501
C(8) C(6) 2.247(9) yes 55501
C(8) C(10) 2.51(1) yes 55501
C(8) C(44) 3.33(1) yes 55501
C(8) C(45) 2.94(1) yes 55501
C(8) C(47) 3.33(1) yes 55501
C(8) H(3) 2.04(1) no 55501
C(8) H(15) 2.97(1) no 55501
C(9) C(5) 3.54(1) yes 55501
C(9) C(6) 2.19(1) yes 55501
C(9) C(7) 2.24(1) yes 55501
C(9) C(11) 2.50(1) yes 55501
C(9) C(12) 3.230(8) yes 55501
C(9) C(44) 3.23(1) yes 55501
C(9) C(45) 2.48(1) yes 55501
C(9) C(47) 3.20(1) yes 55501
C(9) C(50) 3.51(1) yes 55501
C(9) H(3) 3.17(1) no 55501
C(9) H(4) 2.154(7) no 55501
C(9) H(5) 3.186(7) no 55501
C(9) H(14) 3.537(7) no 55501
C(9) H(15) 2.672(9) no 55501
C(9) H(23) 3.340(8) no 55501
C(10) N(2) 2.47(1) yes 55501
C(10) N(3) 2.359(9) yes 55501
C(10) C(6) 3.54(1) yes 55501
C(10) C(7) 3.57(1) yes 55501
C(10) C(8) 2.51(1) yes 55501
C(10) C(12) 2.604(7) yes 55501
C(10) C(14) 3.499(9) yes 55501
C(10) C(37) 2.918(7) yes 55501
C(10) C(44) 2.952(8) yes 55501
C(10) C(47) 2.516(9) yes 55501
C(10) C(50) 2.504(8) yes 55501
C(10) H(4) 2.823(8) no 55501
C(10) H(5) 2.962(8) no 55501
C(10) H(15) 2.626(8) no 55501
C(10) H(23) 2.572(7) no 55501
C(11) N(2) 3.06(1) yes 55501
C(11) C(9) 2.50(1) yes 55501
C(11) C(13) 2.256(7) yes 55501
C(11) C(14) 2.17(1) yes 55501
C(11) C(15) 3.46(1) yes 55501
C(11) C(37) 3.169(7) yes 55501
C(11) C(45) 2.431(7) yes 55501
C(11) C(47) 3.438(8) yes 55501
C(11) C(50) 3.069(7) yes 55501
C(11) H(5) 2.19(1) no 55501
C(11) H(6) 3.185(7) no 55501
C(11) H(12) 3.597(8) no 55501
C(11) H(15) 3.495(8) no 55501
C(11) H(23) 2.702(7) no 55501
C(12) N(2) 3.226(9) yes 55501
C(12) N(3) 2.32(1) yes 55501
C(12) C(9) 3.230(8) yes 55501
C(12) C(10) 2.604(7) yes 55501
C(12) C(14) 2.26(1) yes 55501
C(12) C(27) 3.557(7) yes 55501
C(12) C(28) 3.325(8) yes 55501
C(12) H(6) 2.066(8) no 55501
C(12) H(11) 3.324(7) no 55501
C(12) H(12) 2.836(8) no 55501
C(12) H(14) 3.571(9) no 55501
C(12) H(23) 3.223(7) no 55501
C(13) N(3) 2.327(8) yes 55501
C(13) N(4) 3.245(9) yes 55501
C(13) C(11) 2.256(7) yes 55501
C(13) C(15) 2.60(1) yes 55501
C(13) C(16) 3.23(1) yes 55501
C(13) C(27) 3.246(8) yes 55501
C(13) C(28) 3.533(9) yes 55501
C(13) H(5) 2.07(1) no 55501
C(13) H(11) 2.708(7) no 55501
C(13) H(12) 3.308(9) no 55501
C(13) H(13) 2.732(8) no 55501
C(14) F(10) 3.183(7) yes 55501
C(14) N(4) 3.100(7) yes 55501
C(14) C(10) 3.499(9) yes 55501
C(14) C(11) 2.17(1) yes 55501
C(14) C(12) 2.26(1) yes 55501
C(14) C(16) 2.50(1) yes 55501
C(14) C(51) 2.43(1) yes 55501
C(14) C(52) 3.41(1) yes 55501
C(14) C(56) 3.17(1) yes 55501
C(14) H(5) 3.19(1) no 55501
C(14) H(6) 2.168(9) no 55501
C(14) H(11) 3.490(8) no 55501
C(14) H(13) 2.975(7) no 55501
C(15) F(6) 2.785(8) yes 55501
C(15) F(10) 2.856(6) yes 55501
C(15) N(3) 2.352(9) yes 55501
C(15) N(4) 2.493(7) yes 55501
C(15) C(11) 3.46(1) yes 55501
C(15) C(13) 2.60(1) yes 55501
C(15) C(17) 2.50(1) yes 55501
C(15) C(52) 2.46(1) yes 55501
C(15) C(56) 2.512(9) yes 55501
C(15) H(6) 2.98(1) no 55501
C(15) H(7) 2.81(1) no 55501
C(15) H(13) 2.802(7) no 55501
C(16) F(6) 3.112(7) yes 55501
C(16) C(13) 3.23(1) yes 55501
C(16) C(14) 2.50(1) yes 55501
C(16) C(18) 2.24(1) yes 55501
C(16) C(19) 2.232(7) yes 55501
C(16) C(20) 3.580(7) yes 55501
C(16) C(51) 2.444(8) yes 55501
C(16) C(52) 3.112(9) yes 55501
C(16) C(56) 3.471(8) yes 55501
C(16) H(6) 3.18(1) no 55501
C(16) H(7) 2.13(1) no 55501
C(16) H(8) 3.17(1) no 55501
C(16) H(13) 2.064(9) no 55501
C(17) F(6) 3.374(6) yes 55501
C(17) N(4) 2.25(1) yes 55501
C(17) C(15) 2.50(1) yes 55501
C(17) C(19) 2.258(9) yes 55501
C(17) C(51) 2.870(8) yes 55501
C(17) C(52) 3.269(8) yes 55501
C(17) H(8) 2.070(9) no 55501
C(17) H(13) 3.17(1) no 55501
C(18) N(4) 2.25(1) yes 55501
C(18) C(16) 2.24(1) yes 55501
C(18) C(20) 2.538(9) yes 55501
C(18) C(57) 3.481(7) yes 55501
C(18) C(65) 2.963(7) yes 55501
C(18) C(67) 3.376(7) yes 55501
C(18) H(7) 2.073(8) no 55501
C(18) H(13) 3.17(1) no 55501
C(18) H(24) 3.184(7) no 55501
C(19) N(5) 2.944(9) yes 55501
C(19) C(16) 2.232(7) yes 55501
C(19) C(17) 2.258(9) yes 55501
C(19) C(21) 2.475(9) yes 55501
C(19) C(57) 3.285(9) yes 55501
C(19) C(65) 2.471(8) yes 55501
C(19) C(67) 3.204(9) yes 55501
C(19) C(69) 3.453(8) yes 55501
C(19) H(7) 3.179(9) no 55501
C(19) H(8) 2.12(1) no 55501
C(19) H(13) 2.073(9) no 55501
C(19) H(24) 2.771(8) no 55501
C(19) H(32) 3.336(8) no 55501
C(20) N(4) 2.460(7) yes 55501
C(20) N(5) 2.44(1) yes 55501
C(20) C(16) 3.580(7) yes 55501
C(20) C(18) 2.538(9) yes 55501
C(20) C(22) 2.508(9) yes 55501
C(20) C(23) 3.58(1) yes 55501
C(20) C(24) 3.52(1) yes 55501
C(20) C(57) 2.884(9) yes 55501
C(20) C(64) 2.958(7) yes 55501
C(20) C(67) 2.50(1) yes 55501
C(20) C(69) 2.534(8) yes 55501
C(20) H(8) 2.86(1) no 55501
C(20) H(9) 2.821(8) no 55501
C(20) H(13) 2.750(8) no 55501
C(20) H(24) 2.535(8) no 55501
C(20) H(32) 2.626(7) no 55501
C(21) N(4) 2.971(7) yes 55501
C(21) C(19) 2.475(9) yes 55501
C(21) C(23) 2.23(1) yes 55501
C(21) C(24) 2.17(1) yes 55501
C(21) C(25) 3.53(1) yes 55501
C(21) C(64) 3.465(8) yes 55501
C(21) C(65) 2.49(1) yes 55501
C(21) C(67) 3.39(1) yes 55501
C(21) C(69) 3.31(1) yes 55501
C(21) H(9) 2.129(7) no 55501
C(21) H(10) 3.157(9) no 55501
C(21) H(13) 2.788(7) no 55501
C(21) H(24) 3.14(1) no 55501
C(21) H(32) 2.983(7) no 55501
C(22) N(5) 2.296(7) yes 55501
C(22) C(20) 2.508(9) yes 55501
C(22) C(24) 2.24(1) yes 55501
C(22) C(25) 3.58(1) yes 55501
C(22) C(64) 3.588(8) yes 55501
C(22) C(65) 2.94(1) yes 55501
C(22) C(69) 3.44(1) yes 55501
C(22) H(10) 2.07(1) no 55501
C(22) H(32) 3.307(7) no 55501
C(23) F(15) 3.272(9) yes 55501
C(23) N(5) 2.304(7) yes 55501
C(23) C(20) 3.58(1) yes 55501
C(23) C(21) 2.23(1) yes 55501
C(23) C(25) 2.515(9) yes 55501
C(23) C(71) 2.91(1) yes 55501
C(23) C(76) 3.30(1) yes 55501
C(23) H(9) 2.06(1) no 55501
C(24) F(15) 3.131(9) yes 55501
C(24) C(20) 3.52(1) yes 55501
C(24) C(21) 2.17(1) yes 55501
C(24) C(22) 2.24(1) yes 55501
C(24) C(26) 2.516(9) yes 55501
C(24) C(27) 3.257(8) yes 55501
C(24) C(71) 2.48(1) yes 55501
C(24) C(72) 3.54(1) yes 55501
C(24) C(76) 3.18(1) yes 55501
C(24) H(9) 3.168(9) no 55501
C(24) H(10) 2.156(7) no 55501
C(24) H(11) 3.209(8) no 55501
C(24) H(13) 3.444(8) no 55501
C(24) H(46) 3.54(1) no 55501
C(25) F(11) 2.862(6) yes 55501
C(25) F(15) 2.810(7) yes 55501
C(25) N(5) 2.46(1) yes 55501
C(25) N(6) 2.346(9) yes 55501
C(25) C(21) 3.53(1) yes 55501
C(25) C(22) 3.58(1) yes 55501
C(25) C(23) 2.515(9) yes 55501
C(25) C(27) 2.612(8) yes 55501
C(25) C(29) 3.465(9) yes 55501
C(25) C(72) 2.540(9) yes 55501
C(25) C(76) 2.50(1) yes 55501
C(25) H(10) 2.825(8) no 55501
C(25) H(11) 2.976(8) no 55501
C(25) H(46) 3.544(9) no 55501
C(26) F(11) 3.116(6) yes 55501
C(26) N(5) 3.07(1) yes 55501
C(26) C(24) 2.516(9) yes 55501
C(26) C(28) 2.237(8) yes 55501
C(26) C(29) 2.16(1) yes 55501
C(26) C(30) 3.49(1) yes 55501
C(26) C(71) 2.420(8) yes 55501
C(26) C(72) 3.113(8) yes 55501
C(26) C(76) 3.409(9) yes 55501
C(26) H(11) 2.17(1) no 55501
C(26) H(12) 3.166(8) no 55501
C(26) H(47) 3.41(1) no 55501
C(27) N(5) 3.192(9) yes 55501
C(27) N(6) 2.31(1) yes 55501
C(27) C(12) 3.557(7) yes 55501
C(27) C(13) 3.246(8) yes 55501
C(27) C(24) 3.257(8) yes 55501
C(27) C(25) 2.612(8) yes 55501
C(27) C(29) 2.24(1) yes 55501
C(27) H(5) 3.510(7) no 55501
C(27) H(6) 2.915(8) no 55501
C(27) H(12) 2.040(9) no 55501
C(27) H(13) 3.31(1) no 55501
C(28) N(1) 3.252(9) yes 55501
C(28) N(6) 2.306(8) yes 55501
C(28) C(1) 3.26(1) yes 55501
C(28) C(12) 3.325(8) yes 55501
C(28) C(13) 3.533(9) yes 55501
C(28) C(26) 2.237(8) yes 55501
C(28) C(30) 2.63(1) yes 55501
C(28) H(5) 3.057(7) no 55501
C(28) H(6) 3.474(9) no 55501
C(28) H(11) 2.04(1) no 55501
C(28) H(14) 2.701(9) no 55501
C(29) N(1) 3.098(8) yes 55501
C(29) C(1) 2.50(1) yes 55501
C(29) C(25) 3.465(9) yes 55501
C(29) C(26) 2.16(1) yes 55501
C(29) C(27) 2.24(1) yes 55501
C(29) C(77) 3.518(8) yes 55501
C(29) C(84) 3.44(1) yes 55501
C(29) C(85) 2.45(1) yes 55501
C(29) C(87) 3.23(1) yes 55501
C(29) C(89) 3.271(9) yes 55501
C(29) H(11) 3.17(1) no 55501
C(29) H(12) 2.18(1) no 55501
C(29) H(14) 2.962(7) no 55501
C(29) H(33) 3.110(8) no 55501
C(29) H(41) 3.04(1) no 55501
C(30) N(1) 2.494(7) yes 55501
C(30) N(6) 2.351(9) yes 55501
C(30) C(2) 2.50(1) yes 55501
C(30) C(3) 3.579(9) yes 55501
C(30) C(4) 3.586(8) yes 55501
C(30) C(26) 3.49(1) yes 55501
C(30) C(28) 2.63(1) yes 55501
C(30) C(77) 2.894(8) yes 55501
C(30) C(84) 2.95(1) yes 55501
C(30) C(87) 2.52(1) yes 55501
C(30) C(89) 2.499(7) yes 55501
C(30) H(1) 2.81(1) no 55501
C(30) H(12) 3.00(1) no 55501
C(30) H(14) 2.809(7) no 55501
C(30) H(33) 2.543(8) no 55501
C(30) H(41) 2.607(9) no 55501
C(31) F(1) 2.358(6) yes 55501
C(31) F(5) 2.355(6) yes 55501
C(31) C(3) 2.982(7) yes 55501
C(31) C(4) 2.475(8) yes 55501
C(31) C(6) 2.46(1) yes 55501
C(31) C(7) 2.92(1) yes 55501
C(31) C(33) 2.416(9) yes 55501
C(31) C(34) 2.79(1) yes 55501
C(31) C(35) 2.41(1) yes 55501
C(31) H(2) 2.803(8) no 55501
C(31) H(3) 2.719(9) no 55501
C(32) F(2) 2.352(7) yes 55501
C(32) F(3) 3.590(8) yes 55501
C(32) F(9) 3.117(8) yes 65501
C(32) C(3) 3.274(8) yes 55501
C(32) C(4) 3.183(8) yes 55501
C(32) C(5) 2.541(9) yes 55501
C(32) C(6) 3.525(9) yes 55501
C(32) C(34) 2.37(1) yes 55501
C(32) C(35) 2.744(8) yes 55501
C(32) C(36) 2.355(7) yes 55501
C(32) H(2) 2.847(8) no 55501
C(32) H(3) 3.523(9) no 55501
C(33) F(1) 2.313(8) yes 55501
C(33) F(3) 2.346(8) yes 55501
C(33) F(4) 3.589(6) yes 55501
C(33) F(9) 3.036(7) yes 65501
C(33) C(31) 2.416(9) yes 55501
C(33) C(35) 2.379(7) yes 55501
C(33) C(36) 2.721(7) yes 55501
C(33) C(98) 3.55(2) yes 56501
C(33) H(20) 3.44(1) no 65501
C(34) F(1) 3.562(8) yes 55501
C(34) F(2) 2.329(6) yes 55501
C(34) F(4) 2.348(6) yes 55501
C(34) F(5) 3.581(7) yes 55501
C(34) C(31) 2.79(1) yes 55501
C(34) C(32) 2.37(1) yes 55501
C(34) C(36) 2.366(9) yes 55501
C(34) H(20) 3.11(1) no 65501
C(35) F(2) 3.598(6) yes 55501
C(35) F(3) 2.346(7) yes 55501
C(35) F(5) 2.314(7) yes 55501
C(35) C(31) 2.41(1) yes 55501
C(35) C(32) 2.744(8) yes 55501
C(35) C(33) 2.379(7) yes 55501
C(35) H(3) 3.60(1) no 55501
C(35) H(10) 3.561(7) no 56501
C(36) F(1) 3.575(6) yes 55501
C(36) F(3) 3.582(8) yes 55501
C(36) F(4) 2.358(8) yes 55501
C(36) C(4) 3.505(8) yes 55501
C(36) C(5) 2.50(1) yes 55501
C(36) C(6) 3.14(1) yes 55501
C(36) C(7) 3.21(1) yes 55501
C(36) C(32) 2.355(7) yes 55501
C(36) C(33) 2.721(7) yes 55501
C(36) C(34) 2.366(9) yes 55501
C(36) H(3) 2.78(1) no 55501
C(37) F(10) 3.425(9) yes 55501
C(37) N(3) 3.363(7) yes 55501
C(37) C(10) 2.918(7) yes 55501
C(37) C(11) 3.169(7) yes 55501
C(37) C(39) 2.40(1) yes 55501
C(37) C(40) 2.78(1) yes 55501
C(37) C(45) 2.483(7) yes 55501
C(37) C(49) 2.45(1) yes 55501
C(37) H(21) 3.253(9) no 55501
C(37) H(22) 1.987(8) no 55501
C(37) H(28) 3.271(8) no 56501
C(38) F(10) 3.47(1) yes 55501
C(38) C(40) 2.38(1) yes 55501
C(38) C(49) 2.79(1) yes 55501
C(38) C(50) 2.406(8) yes 55501
C(38) H(20) 3.24(1) no 55501
C(38) H(21) 2.06(1) no 55501
C(38) H(23) 2.00(1) no 55501
C(38) H(28) 3.22(1) no 56501
C(39) C(37) 2.40(1) yes 55501
C(39) C(49) 2.419(9) yes 55501
C(39) C(50) 2.816(8) yes 55501
C(39) H(20) 2.00(1) no 55501
C(39) H(22) 2.04(1) no 55501
C(39) H(23) 3.26(1) no 55501
C(39) H(28) 3.31(1) no 56501
C(40) F(9) 3.41(1) yes 55501
C(40) C(37) 2.78(1) yes 55501
C(40) C(38) 2.38(1) yes 55501
C(40) C(46) 2.435(9) yes 55501
C(40) C(50) 2.464(9) yes 55501
C(40) H(19) 2.61(1) no 55501
C(40) H(21) 2.00(1) no 55501
C(40) H(22) 3.23(1) no 55501
C(40) H(27) 3.47(1) no 56501
C(40) H(28) 3.47(1) no 56501
C(41) C(43) 2.37(1) yes 55501
C(41) C(44) 2.79(1) yes 55501
C(41) C(46) 2.478(8) yes 55501
C(41) C(47) 2.47(1) yes 55501
C(41) H(16) 3.22(1) no 55501
C(41) H(17) 1.984(9) no 55501
C(41) H(19) 2.646(9) no 55501
C(41) H(26) 3.20(1) no 56501
C(42) C(44) 2.40(1) yes 55501
C(42) C(47) 2.812(9) yes 55501
C(42) C(48) 2.411(8) yes 55501
C(42) H(15) 3.26(1) no 55501
C(42) H(16) 2.03(1) no 55501
C(42) H(18) 1.99(1) no 55501
C(42) H(26) 3.42(1) no 56501
C(43) C(41) 2.37(1) yes 55501
C(43) C(47) 2.431(8) yes 55501
C(43) C(48) 2.792(9) yes 55501
C(43) H(15) 2.02(1) no 55501
C(43) H(17) 2.03(1) no 55501
C(43) H(18) 3.23(1) no 55501
C(44) C(8) 3.33(1) yes 55501
C(44) C(9) 3.23(1) yes 55501
C(44) C(10) 2.952(8) yes 55501
C(44) C(41) 2.79(1) yes 55501
C(44) C(42) 2.40(1) yes 55501
C(44) C(45) 2.505(7) yes 55501
C(44) C(48) 2.46(1) yes 55501
C(44) H(4) 3.23(1) no 55501
C(44) H(16) 2.003(8) no 55501
C(44) H(17) 3.25(1) no 55501
C(45) N(3) 2.689(7) yes 55501
C(45) C(8) 2.94(1) yes 55501
C(45) C(9) 2.48(1) yes 55501
C(45) C(11) 2.431(7) yes 55501
C(45) C(37) 2.483(7) yes 55501
C(45) C(44) 2.505(7) yes 55501
C(45) C(46) 2.81(1) yes 55501
C(45) C(48) 2.45(1) yes 55501
C(45) C(49) 2.463(9) yes 55501
C(45) H(4) 2.75(1) no 55501
C(45) H(15) 2.701(7) no 55501
C(45) H(23) 2.664(8) no 55501
C(45) H(27) 3.136(7) no 56501
C(46) C(40) 2.435(9) yes 55501
C(46) C(41) 2.478(8) yes 55501
C(46) C(45) 2.81(1) yes 55501
C(46) C(47) 2.45(1) yes 55501
C(46) C(50) 2.43(1) yes 55501
C(46) H(18) 2.664(8) no 55501
C(46) H(20) 2.627(8) no 55501
C(46) H(27) 2.74(1) no 56501
C(47) N(3) 3.473(7) yes 55501
C(47) C(8) 3.33(1) yes 55501
C(47) C(9) 3.20(1) yes 55501
C(47) C(10) 2.516(9) yes 55501
C(47) C(11) 3.438(8) yes 55501
C(47) C(41) 2.47(1) yes 55501
C(47) C(42) 2.812(9) yes 55501
C(47) C(43) 2.431(8) yes 55501
C(47) C(46) 2.45(1) yes 55501
C(47) C(49) 2.833(8) yes 55501
C(47) C(50) 2.442(7) yes 55501
C(47) H(4) 3.00(1) no 55501
C(47) H(15) 2.078(9) no 55501
C(47) H(16) 3.284(8) no 55501
C(47) H(18) 3.33(1) no 55501
C(47) H(19) 3.30(1) no 55501
C(47) H(26) 3.491(8) no 56501
C(47) H(27) 3.103(8) no 56501
C(48) C(42) 2.411(8) yes 55501
C(48) C(43) 2.792(9) yes 55501
C(48) C(44) 2.46(1) yes 55501
C(48) C(45) 2.45(1) yes 55501
C(48) C(49) 2.420(8) yes 55501
C(48) C(50) 2.822(9) yes 55501
C(48) H(15) 3.32(1) no 55501
C(48) H(17) 3.268(8) no 55501
C(48) H(18) 2.07(1) no 55501
C(48) H(19) 2.03(1) no 55501
C(48) H(26) 3.21(1) no 56501
C(48) H(27) 2.90(1) no 56501
C(49) F(9) 3.59(1) yes 55501
C(49) C(37) 2.45(1) yes 55501
C(49) C(38) 2.79(1) yes 55501
C(49) C(39) 2.419(9) yes 55501
C(49) C(45) 2.463(9) yes 55501
C(49) C(47) 2.833(8) yes 55501
C(49) C(48) 2.420(8) yes 55501
C(49) H(19) 2.01(1) no 55501
C(49) H(20) 2.056(9) no 55501
C(49) H(21) 3.272(8) no 55501
C(49) H(23) 3.31(1) no 55501
C(49) H(27) 2.74(1) no 56501
C(49) H(28) 3.54(1) no 56501
C(50) F(10) 3.539(8) yes 55501
C(50) N(3) 3.084(6) yes 55501
C(50) C(9) 3.51(1) yes 55501
C(50) C(10) 2.504(8) yes 55501
C(50) C(11) 3.069(7) yes 55501
C(50) C(38) 2.406(8) yes 55501
C(50) C(39) 2.816(8) yes 55501
C(50) C(40) 2.464(9) yes 55501
C(50) C(46) 2.43(1) yes 55501
C(50) C(47) 2.442(7) yes 55501
C(50) C(48) 2.822(9) yes 55501
C(50) H(4) 3.49(1) no 55501
C(50) H(19) 3.29(1) no 55501
C(50) H(20) 3.32(1) no 55501
C(50) H(22) 3.260(8) no 55501
C(50) H(23) 2.05(1) no 55501
C(50) H(27) 2.936(8) no 56501
C(50) H(28) 3.421(9) no 56501
C(51) F(6) 2.358(6) yes 55501
C(51) F(10) 2.350(6) yes 55501
C(51) N(3) 2.68(1) yes 55501
C(51) C(14) 2.43(1) yes 55501
C(51) C(16) 2.444(8) yes 55501
C(51) C(17) 2.870(8) yes 55501
C(51) C(53) 2.42(1) yes 55501
C(51) C(54) 2.79(1) yes 55501
C(51) C(55) 2.405(9) yes 55501
C(51) H(7) 2.672(9) no 55501
C(52) F(7) 2.38(1) yes 55501
C(52) F(10) 3.572(7) yes 55501
C(52) N(3) 3.53(1) yes 55501
C(52) C(14) 3.41(1) yes 55501
C(52) C(15) 2.46(1) yes 55501
C(52) C(16) 3.112(9) yes 55501
C(52) C(17) 3.269(8) yes 55501
C(52) C(54) 2.39(1) yes 55501
C(52) C(55) 2.727(8) yes 55501
C(52) C(56) 2.341(8) yes 55501
C(52) H(7) 2.964(9) no 55501
C(53) F(6) 2.349(9) yes 55501
C(53) F(8) 2.34(1) yes 55501
C(53) F(9) 3.592(8) yes 55501
C(53) C(51) 2.42(1) yes 55501
C(53) C(55) 2.37(1) yes 55501
C(53) C(56) 2.73(1) yes 55501
C(54) F(7) 2.389(8) yes 55501
C(54) F(9) 2.319(8) yes 55501
C(54) F(10) 3.56(1) yes 55501
C(54) C(51) 2.79(1) yes 55501
C(54) C(52) 2.39(1) yes 55501
C(54) C(56) 2.35(1) yes 55501
C(55) F(8) 2.37(1) yes 55501
C(55) F(10) 2.32(1) yes 55501
C(55) C(51) 2.405(9) yes 55501
C(55) C(52) 2.727(8) yes 55501
C(55) C(53) 2.37(1) yes 55501
C(56) F(6) 3.588(6) yes 55501
C(56) F(9) 2.367(8) yes 55501
C(56) N(3) 3.07(1) yes 55501
C(56) C(14) 3.17(1) yes 55501
C(56) C(15) 2.512(9) yes 55501
C(56) C(16) 3.471(8) yes 55501
C(56) C(52) 2.341(8) yes 55501
C(56) C(53) 2.73(1) yes 55501
C(56) C(54) 2.35(1) yes 55501
C(56) H(7) 3.268(9) no 55501
C(57) C(18) 3.481(7) yes 55501
C(57) C(19) 3.285(9) yes 55501
C(57) C(20) 2.884(9) yes 55501
C(57) C(59) 2.41(1) yes 55501
C(57) C(60) 2.79(1) yes 55501
C(57) C(65) 2.486(8) yes 55501
C(57) C(68) 2.444(8) yes 55501
C(57) H(8) 3.370(7) no 55501
C(57) H(25) 1.996(9) no 55501
C(57) H(26) 3.26(1) no 55501
C(58) C(60) 2.400(9) yes 55501
C(58) C(67) 2.425(8) yes 55501
C(58) C(68) 2.801(8) yes 55501
C(58) H(24) 2.00(1) no 55501
C(58) H(26) 2.07(1) no 55501
C(58) H(27) 3.261(9) no 55501
C(59) C(57) 2.41(1) yes 55501
C(59) C(67) 2.83(1) yes 55501
C(59) C(68) 2.438(8) yes 55501
C(59) H(24) 3.27(1) no 55501
C(59) H(25) 2.06(1) no 55501
C(59) H(27) 2.007(9) no 55501
C(60) C(57) 2.79(1) yes 55501
C(60) C(58) 2.400(9) yes 55501
C(60) C(66) 2.477(8) yes 55501
C(60) C(67) 2.46(1) yes 55501
C(60) H(25) 3.251(8) no 55501
C(60) H(26) 2.017(8) no 55501
C(60) H(28) 2.652(7) no 55501
C(61) C(63) 2.39(1) yes 55501
C(61) C(64) 2.79(1) yes 55501
C(61) C(66) 2.442(8) yes 55501
C(61) C(69) 2.450(9) yes 55501
C(61) H(28) 2.608(9) no 55501
C(61) H(30) 1.998(9) no 55501
C(61) H(31) 3.24(1) no 55501
C(62) C(64) 2.402(9) yes 55501
C(62) C(69) 2.803(8) yes 55501
C(62) C(70) 2.403(8) yes 55501
C(62) H(29) 2.00(1) no 55501
C(62) H(31) 2.05(1) no 55501
C(62) H(32) 3.26(1) no 55501
C(63) C(61) 2.39(1) yes 55501
C(63) C(69) 2.413(9) yes 55501
C(63) C(70) 2.78(1) yes 55501
C(63) H(29) 3.25(1) no 55501
C(63) H(30) 2.05(1) no 55501
C(63) H(32) 2.002(9) no 55501
C(64) C(20) 2.958(7) yes 55501
C(64) C(21) 3.465(8) yes 55501
C(64) C(22) 3.588(8) yes 55501
C(64) C(61) 2.79(1) yes 55501
C(64) C(62) 2.402(9) yes 55501
C(64) C(65) 2.488(8) yes 55501
C(64) C(70) 2.44(1) yes 55501
C(64) H(9) 3.301(8) no 55501
C(64) H(30) 3.250(9) no 55501
C(64) H(31) 1.995(8) no 55501
C(65) C(18) 2.963(7) yes 55501
C(65) C(19) 2.471(8) yes 55501
C(65) C(21) 2.49(1) yes 55501
C(65) C(22) 2.94(1) yes 55501
C(65) C(57) 2.486(8) yes 55501
C(65) C(64) 2.488(8) yes 55501
C(65) C(66) 2.80(1) yes 55501
C(65) C(68) 2.45(1) yes 55501
C(65) C(70) 2.447(8) yes 55501
C(65) H(8) 2.782(8) no 55501
C(65) H(9) 2.75(1) no 55501
C(65) H(24) 2.671(7) no 55501
C(65) H(32) 2.677(9) no 55501
C(66) C(60) 2.477(8) yes 55501
C(66) C(61) 2.442(8) yes 55501
C(66) C(65) 2.80(1) yes 55501
C(66) C(67) 2.428(8) yes 55501
C(66) C(69) 2.43(1) yes 55501
C(66) H(27) 2.663(9) no 55501
C(66) H(29) 2.623(7) no 55501
C(67) C(18) 3.376(7) yes 55501
C(67) C(19) 3.204(9) yes 55501
C(67) C(20) 2.50(1) yes 55501
C(67) C(21) 3.39(1) yes 55501
C(67) C(58) 2.425(8) yes 55501
C(67) C(59) 2.83(1) yes 55501
C(67) C(60) 2.46(1) yes 55501
C(67) C(66) 2.428(8) yes 55501
C(67) C(69) 2.443(8) yes 55501
C(67) C(70) 2.816(7) yes 55501
C(67) H(8) 3.036(7) no 55501
C(67) H(9) 3.44(1) no 55501
C(67) H(24) 2.071(8) no 55501
C(67) H(25) 3.280(8) no 55501
C(67) H(27) 3.31(1) no 55501
C(67) H(28) 3.285(9) no 55501
C(68) C(57) 2.444(8) yes 55501
C(68) C(58) 2.801(8) yes 55501
C(68) C(59) 2.438(8) yes 55501
C(68) C(65) 2.45(1) yes 55501
C(68) C(69) 2.83(1) yes 55501
C(68) C(70) 2.431(8) yes 55501
C(68) H(24) 3.303(9) no 55501
C(68) H(26) 3.300(9) no 55501
C(68) H(27) 2.07(1) no 55501
C(68) H(28) 2.038(8) no 55501
C(69) C(19) 3.453(8) yes 55501
C(69) C(20) 2.534(8) yes 55501
C(69) C(21) 3.31(1) yes 55501
C(69) C(22) 3.44(1) yes 55501
C(69) C(61) 2.450(9) yes 55501
C(69) C(62) 2.803(8) yes 55501
C(69) C(63) 2.413(9) yes 55501
C(69) C(66) 2.43(1) yes 55501
C(69) C(67) 2.443(8) yes 55501
C(69) C(68) 2.83(1) yes 55501
C(69) H(8) 3.451(8) no 55501
C(69) H(9) 3.002(9) no 55501
C(69) H(28) 3.28(1) no 55501
C(69) H(29) 3.305(9) no 55501
C(69) H(31) 3.270(9) no 55501
C(69) H(32) 2.07(1) no 55501
C(70) C(62) 2.403(8) yes 55501
C(70) C(63) 2.78(1) yes 55501
C(70) C(64) 2.44(1) yes 55501
C(70) C(65) 2.447(8) yes 55501
C(70) C(67) 2.816(7) yes 55501
C(70) C(68) 2.431(8) yes 55501
C(70) H(28) 2.03(1) no 55501
C(70) H(29) 2.056(8) no 55501
C(70) H(30) 3.263(8) no 55501
C(70) H(32) 3.30(1) no 55501
C(71) F(11) 2.363(6) yes 55501
C(71) F(15) 2.339(6) yes 55501
C(71) N(6) 2.625(7) yes 55501
C(71) C(23) 2.91(1) yes 55501
C(71) C(24) 2.48(1) yes 55501
C(71) C(26) 2.420(8) yes 55501
C(71) C(73) 2.426(8) yes 55501
C(71) C(74) 2.80(1) yes 55501
C(71) C(75) 2.42(1) yes 55501
C(71) H(10) 2.70(1) no 55501
C(72) F(12) 2.357(7) yes 55501
C(72) F(15) 3.584(6) yes 55501
C(72) N(6) 2.936(7) yes 55501
C(72) C(24) 3.54(1) yes 55501
C(72) C(25) 2.540(9) yes 55501
C(72) C(26) 3.113(8) yes 55501
C(72) C(74) 2.38(1) yes 55501
C(72) C(75) 2.733(9) yes 55501
C(72) C(76) 2.342(8) yes 55501
C(72) H(10) 3.48(1) no 55501
C(73) F(11) 2.343(8) yes 55501
C(73) F(13) 2.339(9) yes 55501
C(73) F(14) 3.591(7) yes 55501
C(73) C(71) 2.426(8) yes 55501
C(73) C(75) 2.356(8) yes 55501
C(73) C(76) 2.718(7) yes 55501
C(74) F(11) 3.589(9) yes 55501
C(74) F(12) 2.343(7) yes 55501
C(74) F(14) 2.358(7) yes 55501
C(74) F(15) 3.587(7) yes 55501
C(74) C(71) 2.80(1) yes 55501
C(74) C(72) 2.38(1) yes 55501
C(74) C(76) 2.374(9) yes 55501
C(74) C(81) 3.57(1) yes 55501
C(75) F(12) 3.587(6) yes 55501
C(75) F(13) 2.351(8) yes 55501
C(75) F(15) 2.338(8) yes 55501
C(75) C(71) 2.42(1) yes 55501
C(75) C(72) 2.733(9) yes 55501
C(75) C(73) 2.356(8) yes 55501
C(76) F(11) 3.573(6) yes 55501
C(76) F(14) 2.352(9) yes 55501
C(76) N(6) 3.473(7) yes 55501
C(76) C(23) 3.30(1) yes 55501
C(76) C(24) 3.18(1) yes 55501
C(76) C(25) 2.50(1) yes 55501
C(76) C(26) 3.409(9) yes 55501
C(76) C(72) 2.342(8) yes 55501
C(76) C(73) 2.718(7) yes 55501
C(76) C(74) 2.374(9) yes 55501
C(76) H(10) 2.89(1) no 55501
C(76) H(47) 3.43(1) no 55501
C(77) C(1) 3.440(8) yes 55501
C(77) C(29) 3.518(8) yes 55501
C(77) C(30) 2.894(8) yes 55501
C(77) C(79) 2.400(9) yes 55501
C(77) C(80) 2.78(1) yes 55501
C(77) C(85) 2.480(9) yes 55501
C(77) C(90) 2.45(1) yes 55501
C(77) H(1) 3.58(1) no 55501
C(77) H(34) 2.00(1) no 55501
C(77) H(35) 3.252(9) no 55501
C(78) C(80) 2.38(1) yes 55501
C(78) C(89) 2.43(1) yes 55501
C(78) C(90) 2.79(1) yes 55501
C(78) H(33) 2.008(9) no 55501
C(78) H(35) 2.059(9) no 55501
C(78) H(36) 3.24(1) no 55501
C(79) C(77) 2.400(9) yes 55501
C(79) C(89) 2.805(9) yes 55501
C(79) C(90) 2.40(1) yes 55501
C(79) H(33) 3.262(9) no 55501
C(79) H(34) 2.05(1) no 55501
C(79) H(36) 1.98(1) no 55501
C(80) C(77) 2.78(1) yes 55501
C(80) C(78) 2.38(1) yes 55501
C(80) C(86) 2.45(1) yes 55501
C(80) C(89) 2.453(8) yes 55501
C(80) H(8) 3.17(1) no 65501
C(80) H(34) 3.23(1) no 55501
C(80) H(35) 1.97(1) no 55501
C(80) H(37) 2.63(1) no 55501
C(81) F(13) 3.537(9) yes 55501
C(81) C(74) 3.57(1) yes 55501
C(81) C(83) 2.390(9) yes 55501
C(81) C(84) 2.787(9) yes 55501
C(81) C(86) 2.48(1) yes 55501
C(81) C(87) 2.47(1) yes 55501
C(81) H(37) 2.651(9) no 55501
C(81) H(39) 1.98(1) no 55501
C(81) H(40) 3.243(9) no 55501
C(82) C(84) 2.41(1) yes 55501
C(82) C(87) 2.83(1) yes 55501
C(82) C(88) 2.42(1) yes 55501
C(82) H(38) 1.984(9) no 55501
C(82) H(40) 2.069(9) no 55501
C(82) H(41) 3.28(1) no 55501
C(83) C(81) 2.390(9) yes 55501
C(83) C(87) 2.451(9) yes 55501
C(83) C(88) 2.815(8) yes 55501
C(83) H(38) 3.251(9) no 55501
C(83) H(39) 2.06(1) no 55501
C(83) H(41) 2.02(1) no 55501
C(83) H(47) 3.35(2) no 55501
C(84) N(6) 3.29(1) yes 55501
C(84) C(29) 3.44(1) yes 55501
C(84) C(30) 2.95(1) yes 55501
C(84) C(81) 2.787(9) yes 55501
C(84) C(82) 2.41(1) yes 55501
C(84) C(85) 2.494(9) yes 55501
C(84) C(88) 2.463(8) yes 55501
C(84) H(39) 3.27(1) no 55501
C(84) H(40) 2.008(9) no 55501
C(84) H(42) 3.43(1) no 55501
C(84) H(47) 3.13(1) no 55501
C(85) N(6) 2.67(1) yes 55501
C(85) C(1) 2.493(7) yes 55501
C(85) C(2) 2.939(8) yes 55501
C(85) C(29) 2.45(1) yes 55501
C(85) C(77) 2.480(9) yes 55501
C(85) C(84) 2.494(9) yes 55501
C(85) C(86) 2.797(8) yes 55501
C(85) C(88) 2.446(9) yes 55501
C(85) C(90) 2.438(7) yes 55501
C(85) H(1) 2.725(9) no 55501
C(85) H(33) 2.67(1) no 55501
C(85) H(41) 2.680(8) no 55501
C(86) F(12) 3.342(9) yes 55501
C(86) C(18) 3.45(1) yes 65501
C(86) C(80) 2.45(1) yes 55501
C(86) C(81) 2.48(1) yes 55501
C(86) C(85) 2.797(8) yes 55501
C(86) C(87) 2.436(7) yes 55501
C(86) C(89) 2.42(1) yes 55501
C(86) H(8) 2.53(1) no 65501
C(86) H(36) 2.63(1) no 55501
C(86) H(38) 2.66(1) no 55501
C(87) N(6) 3.05(1) yes 55501
C(87) C(1) 3.420(8) yes 55501
C(87) C(29) 3.23(1) yes 55501
C(87) C(30) 2.52(1) yes 55501
C(87) C(81) 2.47(1) yes 55501
C(87) C(82) 2.83(1) yes 55501
C(87) C(83) 2.451(9) yes 55501
C(87) C(86) 2.436(7) yes 55501
C(87) C(89) 2.416(9) yes 55501
C(87) C(90) 2.809(8) yes 55501
C(87) H(1) 3.345(8) no 55501
C(87) H(37) 3.291(7) no 55501
C(87) H(38) 3.32(1) no 55501
C(87) H(40) 3.305(9) no 55501
C(87) H(41) 2.078(7) no 55501
C(88) C(82) 2.42(1) yes 55501
C(88) C(83) 2.815(8) yes 55501
C(88) C(84) 2.463(8) yes 55501
C(88) C(85) 2.446(9) yes 55501
C(88) C(89) 2.81(1) yes 55501
C(88) C(90) 2.42(1) yes 55501
C(88) H(8) 3.237(9) no 65501
C(88) H(37) 2.030(7) no 55501
C(88) H(38) 2.06(1) no 55501
C(88) H(39) 3.28(1) no 55501
C(88) H(41) 3.319(8) no 55501
C(89) N(6) 3.391(8) yes 55501
C(89) C(1) 3.315(7) yes 55501
C(89) C(2) 3.555(8) yes 55501
C(89) C(29) 3.271(9) yes 55501
C(89) C(30) 2.499(7) yes 55501
C(89) C(78) 2.43(1) yes 55501
C(89) C(79) 2.805(9) yes 55501
C(89) C(80) 2.453(8) yes 55501
C(89) C(86) 2.42(1) yes 55501
C(89) C(87) 2.416(9) yes 55501
C(89) C(88) 2.81(1) yes 55501
C(89) H(1) 3.187(9) no 55501
C(89) H(33) 2.07(1) no 55501
C(89) H(34) 3.29(1) no 55501
C(89) H(36) 3.308(8) no 55501
C(89) H(37) 3.29(1) no 55501
C(90) C(77) 2.45(1) yes 55501
C(90) C(78) 2.79(1) yes 55501
C(90) C(79) 2.40(1) yes 55501
C(90) C(85) 2.438(7) yes 55501
C(90) C(87) 2.809(8) yes 55501
C(90) C(88) 2.42(1) yes 55501
C(90) H(8) 2.86(1) no 65501
C(90) H(33) 3.31(1) no 55501
C(90) H(35) 3.25(1) no 55501
C(90) H(36) 2.057(8) no 55501
C(90) H(37) 2.03(1) no 55501
C(91) C(93) 2.37(1) yes 55501
C(91) C(94) 2.76(2) yes 55501
C(91) C(95) 2.41(2) yes 55501
C(91) H(5) 3.50(1) no 55501
C(91) H(41) 3.21(1) no 55501
C(91) H(43) 2.02(1) no 55501
C(91) H(44) 3.23(1) no 55501
C(91) H(46) 3.27(2) no 55501
C(91) H(47) 2.02(1) no 55501
C(92) C(94) 2.37(1) yes 55501
C(92) C(95) 2.76(1) yes 55501
C(92) C(96) 2.38(1) yes 55501
C(92) H(5) 3.02(1) no 55501
C(92) H(42) 2.03(1) no 55501
C(92) H(44) 2.01(1) no 55501
C(92) H(45) 3.22(1) no 55501
C(92) H(47) 3.23(1) no 55501
C(93) C(91) 2.37(1) yes 55501
C(93) C(95) 2.38(1) yes 55501
C(93) C(96) 2.74(1) yes 55501
C(93) H(5) 3.287(9) no 55501
C(93) H(6) 3.35(1) no 55501
C(93) H(42) 3.23(2) no 55501
C(93) H(43) 2.01(1) no 55501
C(93) H(45) 2.02(1) no 55501
C(93) H(46) 3.24(1) no 55501
C(94) C(91) 2.76(2) yes 55501
C(94) C(92) 2.37(1) yes 55501
C(94) C(96) 2.38(1) yes 55501
C(94) H(6) 3.16(1) no 55501
C(94) H(43) 3.23(1) no 55501
C(94) H(44) 2.02(1) no 55501
C(94) H(46) 2.02(1) no 55501
C(94) H(47) 3.24(1) no 55501
C(95) F(15) 3.297(9) yes 55501
C(95) C(91) 2.41(2) yes 55501
C(95) C(92) 2.76(1) yes 55501
C(95) C(93) 2.38(1) yes 55501
C(95) H(6) 3.57(1) no 55501
C(95) H(42) 3.27(2) no 55501
C(95) H(44) 3.23(1) no 55501
C(95) H(45) 2.01(1) no 55501
C(95) H(47) 2.05(2) no 55501
C(96) F(15) 3.43(1) yes 55501
C(96) C(92) 2.38(1) yes 55501
C(96) C(93) 2.74(1) yes 55501
C(96) C(94) 2.38(1) yes 55501
C(96) H(41) 3.29(1) no 55501
C(96) H(42) 2.04(2) no 55501
C(96) H(43) 3.23(1) no 55501
C(96) H(45) 3.24(2) no 55501
C(96) H(46) 2.05(2) no 55501
C(97) C(99) 2.21(2) yes 55501
C(97) C(100) 3.28(2) yes 55501
C(98) C(100) 2.10(2) yes 55501
C(98) C(101) 3.49(3) yes 55501
C(99) C(97) 2.21(2) yes 55501
C(99) C(101) 2.37(3) yes 55501
C(99) C(102) 3.03(2) yes 55501
C(100) C(97) 3.28(2) yes 55501
C(100) C(98) 2.10(2) yes 55501
C(100) C(101) 1.66(4) yes 55501
C(100) C(102) 2.60(3) yes 55501
C(100) C(103) 3.52(2) yes 55501
C(101) C(98) 3.49(3) yes 55501
C(101) C(99) 2.37(3) yes 55501
C(101) C(100) 1.66(4) yes 55501
C(101) C(103) 2.58(2) yes 55501
C(102) C(99) 3.03(2) yes 55501
C(102) C(100) 2.60(3) yes 55501
C(102) C(104) 2.41(2) yes 55501
C(103) C(100) 3.52(2) yes 55501
C(103) C(101) 2.58(2) yes 55501
C(104) C(102) 2.41(2) yes 55501
H(1) N(1) 3.184(9) no 55501
H(1) C(1) 2.13(1) no 55501
H(1) C(3) 2.057(8) no 55501
H(1) C(4) 3.177(8) no 55501
H(1) C(30) 2.81(1) no 55501
H(1) C(77) 3.58(1) no 55501
H(1) C(85) 2.725(9) no 55501
H(1) C(87) 3.345(8) no 55501
H(1) C(89) 3.187(9) no 55501
H(2) F(1) 2.887(8) no 55501
H(2) F(9) 2.582(8) no 65501
H(2) N(1) 3.16(1) no 55501
H(2) C(1) 3.17(1) no 55501
H(2) C(2) 2.052(9) no 55501
H(2) C(4) 2.13(1) no 55501
H(2) C(5) 2.88(1) no 55501
H(2) C(31) 2.803(8) no 55501
H(2) C(32) 2.847(8) no 55501
H(2) C(55) 3.18(1) no 65501
H(3) F(5) 2.904(8) no 55501
H(3) N(2) 3.225(8) no 55501
H(3) C(5) 2.842(7) no 55501
H(3) C(6) 2.167(7) no 55501
H(3) C(8) 2.04(1) no 55501
H(3) C(9) 3.17(1) no 55501
H(3) C(31) 2.719(9) no 55501
H(3) C(32) 3.523(9) no 55501
H(3) C(35) 3.60(1) no 55501
H(3) C(36) 2.78(1) no 55501
H(4) N(2) 3.238(7) no 55501
H(4) C(6) 3.174(9) no 55501
H(4) C(7) 2.04(1) no 55501
H(4) C(9) 2.154(7) no 55501
H(4) C(10) 2.823(8) no 55501
H(4) C(44) 3.23(1) no 55501
H(4) C(45) 2.75(1) no 55501
H(4) C(47) 3.00(1) no 55501
H(4) C(50) 3.49(1) no 55501
H(4) C(59) 3.086(8) no 56501
H(4) C(60) 2.789(8) no 56501
H(4) C(68) 3.263(7) no 56501
H(5) N(2) 2.851(7) no 55501
H(5) N(3) 3.23(1) no 55501
H(5) C(9) 3.186(7) no 55501
H(5) C(10) 2.962(8) no 55501
H(5) C(11) 2.19(1) no 55501
H(5) C(13) 2.07(1) no 55501
H(5) C(14) 3.19(1) no 55501
H(5) C(27) 3.510(7) no 55501
H(5) C(28) 3.057(7) no 55501
H(5) C(91) 3.50(1) no 55501
H(5) C(92) 3.02(1) no 55501
H(5) C(93) 3.287(9) no 55501
H(6) N(3) 3.237(7) no 55501
H(6) N(4) 2.83(1) no 55501
H(6) N(5) 3.575(7) no 55501
H(6) C(11) 3.185(7) no 55501
H(6) C(12) 2.066(8) no 55501
H(6) C(14) 2.168(9) no 55501
H(6) C(15) 2.98(1) no 55501
H(6) C(16) 3.18(1) no 55501
H(6) C(27) 2.915(8) no 55501
H(6) C(28) 3.474(9) no 55501
H(6) C(93) 3.35(1) no 55501
H(6) C(94) 3.16(1) no 55501
H(6) C(95) 3.57(1) no 55501
H(7) F(6) 3.341(7) no 55501
H(7) N(4) 3.17(1) no 55501
H(7) C(15) 2.81(1) no 55501
H(7) C(16) 2.13(1) no 55501
H(7) C(18) 2.073(8) no 55501
H(7) C(19) 3.179(9) no 55501
H(7) C(51) 2.672(9) no 55501
H(7) C(52) 2.964(9) no 55501
H(7) C(56) 3.268(9) no 55501
H(8) N(4) 3.17(1) no 55501
H(8) C(16) 3.17(1) no 55501
H(8) C(17) 2.070(9) no 55501
H(8) C(19) 2.12(1) no 55501
H(8) C(20) 2.86(1) no 55501
H(8) C(57) 3.370(7) no 55501
H(8) C(65) 2.782(8) no 55501
H(8) C(67) 3.036(7) no 55501
H(8) C(69) 3.451(8) no 55501
H(9) N(5) 3.206(7) no 55501
H(9) C(20) 2.821(8) no 55501
H(9) C(21) 2.129(7) no 55501
H(9) C(23) 2.06(1) no 55501
H(9) C(24) 3.168(9) no 55501
H(9) C(64) 3.301(8) no 55501
H(9) C(65) 2.75(1) no 55501
H(9) C(67) 3.44(1) no 55501
H(9) C(69) 3.002(9) no 55501
H(10) F(15) 3.072(9) no 55501
H(10) N(5) 3.213(7) no 55501
H(10) C(21) 3.157(9) no 55501
H(10) C(22) 2.07(1) no 55501
H(10) C(24) 2.156(7) no 55501
H(10) C(25) 2.825(8) no 55501
H(10) C(71) 2.70(1) no 55501
H(10) C(72) 3.48(1) no 55501
H(10) C(76) 2.89(1) no 55501
H(11) N(4) 3.32(1) no 55501
H(11) N(5) 2.757(8) no 55501
H(11) N(6) 3.22(1) no 55501
H(11) C(12) 3.324(7) no 55501
H(11) C(13) 2.708(7) no 55501
H(11) C(14) 3.490(8) no 55501
H(11) C(24) 3.209(8) no 55501
H(11) C(25) 2.976(8) no 55501
H(11) C(26) 2.17(1) no 55501
H(11) C(28) 2.04(1) no 55501
H(11) C(29) 3.17(1) no 55501
H(12) N(1) 2.85(1) no 55501
H(12) N(2) 3.467(7) no 55501
H(12) N(6) 3.214(8) no 55501
H(12) C(1) 3.23(1) no 55501
H(12) C(11) 3.597(8) no 55501
H(12) C(12) 2.836(8) no 55501
H(12) C(13) 3.308(9) no 55501
H(12) C(26) 3.166(8) no 55501
H(12) C(27) 2.040(9) no 55501
H(12) C(29) 2.18(1) no 55501
H(12) C(30) 3.00(1) no 55501
H(13) N(5) 2.179(6) no 55501
H(13) C(13) 2.732(8) no 55501
H(13) C(14) 2.975(7) no 55501
H(13) C(15) 2.802(7) no 55501
H(13) C(16) 2.064(9) no 55501
H(13) C(17) 3.17(1) no 55501
H(13) C(18) 3.17(1) no 55501
H(13) C(19) 2.073(9) no 55501
H(13) C(20) 2.750(8) no 55501
H(13) C(21) 2.788(7) no 55501
H(13) C(24) 3.444(8) no 55501
H(13) C(27) 3.31(1) no 55501
H(14) N(2) 2.226(6) no 55501
H(14) C(1) 2.090(8) no 55501
H(14) C(2) 3.187(9) no 55501
H(14) C(3) 3.17(1) no 55501
H(14) C(4) 2.06(1) no 55501
H(14) C(5) 2.730(8) no 55501
H(14) C(6) 2.790(7) no 55501
H(14) C(9) 3.537(7) no 55501
H(14) C(12) 3.571(9) no 55501
H(14) C(28) 2.701(9) no 55501
H(14) C(29) 2.962(7) no 55501
H(14) C(30) 2.809(7) no 55501
H(15) N(2) 3.41(1) no 55501
H(15) C(8) 2.97(1) no 55501
H(15) C(9) 2.672(9) no 55501
H(15) C(10) 2.626(8) no 55501
H(15) C(11) 3.495(8) no 55501
H(15) C(42) 3.26(1) no 55501
H(15) C(43) 2.02(1) no 55501
H(15) C(45) 2.701(7) no 55501
H(15) C(47) 2.078(9) no 55501
H(15) C(48) 3.32(1) no 55501
H(16) C(41) 3.22(1) no 55501
H(16) C(42) 2.03(1) no 55501
H(16) C(44) 2.003(8) no 55501
H(16) C(47) 3.284(8) no 55501
H(16) C(101) 3.47(3) no 56501
H(16) C(102) 3.51(2) no 56501
H(17) C(41) 1.984(9) no 55501
H(17) C(43) 2.03(1) no 55501
H(17) C(44) 3.25(1) no 55501
H(17) C(48) 3.268(8) no 55501
H(18) C(42) 1.99(1) no 55501
H(18) C(43) 3.23(1) no 55501
H(18) C(46) 2.664(8) no 55501
H(18) C(47) 3.33(1) no 55501
H(18) C(48) 2.07(1) no 55501
H(19) C(40) 2.61(1) no 55501
H(19) C(41) 2.646(9) no 55501
H(19) C(47) 3.30(1) no 55501
H(19) C(48) 2.03(1) no 55501
H(19) C(49) 2.01(1) no 55501
H(19) C(50) 3.29(1) no 55501
H(20) F(9) 3.303(9) no 55501
H(20) C(38) 3.24(1) no 55501
H(20) C(39) 2.00(1) no 55501
H(20) C(46) 2.627(8) no 55501
H(20) C(49) 2.056(9) no 55501
H(20) C(50) 3.32(1) no 55501
H(21) C(37) 3.253(9) no 55501
H(21) C(38) 2.06(1) no 55501
H(21) C(40) 2.00(1) no 55501
H(21) C(49) 3.272(8) no 55501
H(22) C(37) 1.987(8) no 55501
H(22) C(39) 2.04(1) no 55501
H(22) C(40) 3.23(1) no 55501
H(22) C(50) 3.260(8) no 55501
H(23) N(3) 3.195(8) no 55501
H(23) C(9) 3.340(8) no 55501
H(23) C(10) 2.572(7) no 55501
H(23) C(11) 2.702(7) no 55501
H(23) C(12) 3.223(7) no 55501
H(23) C(38) 2.00(1) no 55501
H(23) C(39) 3.26(1) no 55501
H(23) C(45) 2.664(8) no 55501
H(23) C(49) 3.31(1) no 55501
H(23) C(50) 2.05(1) no 55501
H(24) N(4) 3.515(8) no 55501
H(24) C(18) 3.184(7) no 55501
H(24) C(19) 2.771(8) no 55501
H(24) C(20) 2.535(8) no 55501
H(24) C(21) 3.14(1) no 55501
H(24) C(58) 2.00(1) no 55501
H(24) C(59) 3.27(1) no 55501
H(24) C(65) 2.671(7) no 55501
H(24) C(67) 2.071(8) no 55501
H(24) C(68) 3.303(9) no 55501
H(25) C(57) 1.996(9) no 55501
H(25) C(59) 2.06(1) no 55501
H(25) C(60) 3.251(8) no 55501
H(25) C(67) 3.280(8) no 55501
H(26) C(57) 3.26(1) no 55501
H(26) C(58) 2.07(1) no 55501
H(26) C(60) 2.017(8) no 55501
H(26) C(68) 3.300(9) no 55501
H(27) C(58) 3.261(9) no 55501
H(27) C(59) 2.007(9) no 55501
H(27) C(66) 2.663(9) no 55501
H(27) C(67) 3.31(1) no 55501
H(27) C(68) 2.07(1) no 55501
H(28) C(60) 2.652(7) no 55501
H(28) C(61) 2.608(9) no 55501
H(28) C(67) 3.285(9) no 55501
H(28) C(68) 2.038(8) no 55501
H(28) C(69) 3.28(1) no 55501
H(28) C(70) 2.03(1) no 55501
H(29) C(62) 2.00(1) no 55501
H(29) C(63) 3.25(1) no 55501
H(29) C(66) 2.623(7) no 55501
H(29) C(69) 3.305(9) no 55501
H(29) C(70) 2.056(8) no 55501
H(30) C(61) 1.998(9) no 55501
H(30) C(63) 2.05(1) no 55501
H(30) C(64) 3.250(9) no 55501
H(30) C(70) 3.263(8) no 55501
H(31) C(61) 3.24(1) no 55501
H(31) C(62) 2.05(1) no 55501
H(31) C(64) 1.995(8) no 55501
H(31) C(69) 3.270(9) no 55501
H(32) C(19) 3.336(8) no 55501
H(32) C(20) 2.626(7) no 55501
H(32) C(21) 2.983(7) no 55501
H(32) C(22) 3.307(7) no 55501
H(32) C(62) 3.26(1) no 55501
H(32) C(63) 2.002(9) no 55501
H(32) C(65) 2.677(9) no 55501
H(32) C(69) 2.07(1) no 55501
H(32) C(70) 3.30(1) no 55501
H(33) C(1) 2.900(9) no 55501
H(33) C(2) 3.40(1) no 55501
H(33) C(29) 3.110(8) no 55501
H(33) C(30) 2.543(8) no 55501
H(33) C(78) 2.008(9) no 55501
H(33) C(79) 3.262(9) no 55501
H(33) C(85) 2.67(1) no 55501
H(33) C(89) 2.07(1) no 55501
H(33) C(90) 3.31(1) no 55501
H(34) C(77) 2.00(1) no 55501
H(34) C(79) 2.05(1) no 55501
H(34) C(80) 3.23(1) no 55501
H(34) C(89) 3.29(1) no 55501
H(35) C(77) 3.252(9) no 55501
H(35) C(78) 2.059(9) no 55501
H(35) C(80) 1.97(1) no 55501
H(35) C(90) 3.25(1) no 55501
H(36) C(57) 3.45(1) no 65501
H(36) C(58) 3.40(1) no 65501
H(36) C(59) 3.254(8) no 65501
H(36) C(60) 3.169(8) no 65501
H(36) C(67) 3.40(1) no 65501
H(36) C(68) 3.27(1) no 65501
H(36) C(78) 3.24(1) no 55501
H(36) C(79) 1.98(1) no 55501
H(36) C(86) 2.63(1) no 55501
H(36) C(89) 3.308(8) no 55501
H(36) C(90) 2.057(8) no 55501
H(37) F(12) 3.20(1) no 55501
H(37) C(18) 3.37(1) no 65501
H(37) C(65) 3.43(1) no 65501
H(37) C(66) 3.117(8) no 65501
H(37) C(67) 3.335(9) no 65501
H(37) C(68) 3.184(8) no 65501
H(37) C(69) 3.37(1) no 65501
H(37) C(70) 3.22(1) no 65501
H(37) C(80) 2.63(1) no 55501
H(37) C(81) 2.651(9) no 55501
H(37) C(87) 3.291(7) no 55501
H(37) C(88) 2.030(7) no 55501
H(37) C(89) 3.29(1) no 55501
H(37) C(90) 2.03(1) no 55501
H(38) F(13) 3.23(1) no 55501
H(38) C(61) 3.090(9) no 65501
H(38) C(62) 3.16(1) no 65501
H(38) C(63) 3.28(1) no 65501
H(38) C(64) 3.33(1) no 65501
H(38) C(69) 3.28(1) no 65501
H(38) C(70) 3.144(8) no 65501
H(38) C(82) 1.984(9) no 55501
H(38) C(83) 3.251(9) no 55501
H(38) C(86) 2.66(1) no 55501
H(38) C(87) 3.32(1) no 55501
H(38) C(88) 2.06(1) no 55501
H(39) C(81) 1.98(1) no 55501
H(39) C(83) 2.06(1) no 55501
H(39) C(84) 3.27(1) no 55501
H(39) C(88) 3.28(1) no 55501
H(40) C(81) 3.243(9) no 55501
H(40) C(82) 2.069(9) no 55501
H(40) C(84) 2.008(9) no 55501
H(40) C(87) 3.305(9) no 55501
H(41) N(6) 3.16(1) no 55501
H(41) C(1) 3.150(9) no 55501
H(41) C(29) 3.04(1) no 55501
H(41) C(30) 2.607(9) no 55501
H(41) C(82) 3.28(1) no 55501
H(41) C(83) 2.02(1) no 55501
H(41) C(85) 2.680(8) no 55501
H(41) C(87) 2.078(7) no 55501
H(41) C(88) 3.319(8) no 55501
H(41) C(91) 3.21(1) no 55501
H(41) C(96) 3.29(1) no 55501
H(42) C(84) 3.43(1) no 55501
H(42) C(92) 2.03(1) no 55501
H(42) C(93) 3.23(2) no 55501
H(42) C(95) 3.27(2) no 55501
H(42) C(96) 2.04(2) no 55501
H(43) C(91) 2.02(1) no 55501
H(43) C(93) 2.01(1) no 55501
H(43) C(94) 3.23(1) no 55501
H(43) C(96) 3.23(1) no 55501
H(44) C(91) 3.23(1) no 55501
H(44) C(92) 2.01(1) no 55501
H(44) C(94) 2.02(1) no 55501
H(44) C(95) 3.23(1) no 55501
H(45) C(92) 3.22(1) no 55501
H(45) C(93) 2.02(1) no 55501
H(45) C(95) 2.01(1) no 55501
H(45) C(96) 3.24(2) no 55501
H(46) F(15) 2.604(9) no 55501
H(46) C(24) 3.54(1) no 55501
H(46) C(25) 3.544(9) no 55501
H(46) C(91) 3.27(2) no 55501
H(46) C(93) 3.24(1) no 55501
H(46) C(94) 2.02(1) no 55501
H(46) C(96) 2.05(2) no 55501
H(47) F(15) 2.88(1) no 55501
H(47) N(6) 3.23(1) no 55501
H(47) C(26) 3.41(1) no 55501
H(47) C(76) 3.43(1) no 55501
H(47) C(83) 3.35(2) no 55501
H(47) C(84) 3.13(1) no 55501
H(47) C(91) 2.02(1) no 55501
H(47) C(92) 3.23(1) no 55501
H(47) C(94) 3.24(1) no 55501
H(47) C(95) 2.05(2) no 55501

loop_
_geom_torsion_atom_site_label_1
_geom_torsion_atom_site_label_2
_geom_torsion_atom_site_label_3
_geom_torsion_atom_site_label_4
_geom_torsion
_geom_torsion_publ_flag
C(4) N(1) C(1) C(2) 0.4(6) yes
C(4) N(1) C(1) C(30) 175.9(6) yes
H(14) N(1) C(1) C(2) -179(359) no
H(14) N(1) C(1) C(30) -4(1) no
C(1) N(1) C(4) C(3) -0.1(6) yes
C(1) N(1) C(4) C(5) 179.4(5) yes
H(14) N(1) C(4) C(3) 179(508) no
H(14) N(1) C(4) C(5) 0(1) no
C(9) N(2) C(6) C(5) -175.2(5) yes
C(9) N(2) C(6) C(7) 1.5(6) yes
C(6) N(2) C(9) C(8) -2.0(6) yes
C(6) N(2) C(9) C(10) 175.1(5) yes
C(14) N(3) C(11) C(10) -173.0(4) yes
C(14) N(3) C(11) C(12) -0.9(5) yes
C(11) N(3) C(14) C(13) 1.8(5) yes
C(11) N(3) C(14) C(15) 178.8(4) yes
C(19) N(4) C(16) C(15) -178.8(5) yes
C(19) N(4) C(16) C(17) -0.4(6) yes
H(13) N(4) C(16) C(15) 1.8(9) no
H(13) N(4) C(16) C(17) -179(359) no
C(16) N(4) C(19) C(18) -0.2(6) yes
C(16) N(4) C(19) C(20) 174.8(5) yes
H(13) N(4) C(19) C(18) 179.2(6) no
H(13) N(4) C(19) C(20) -5.8(9) no
C(24) N(5) C(21) C(20) -176.5(5) yes
C(24) N(5) C(21) C(22) 0.4(6) yes
C(21) N(5) C(24) C(23) -2.1(6) yes
C(21) N(5) C(24) C(25) 174.9(5) yes
C(29) N(6) C(26) C(25) -175.0(5) yes
C(29) N(6) C(26) C(27) 4.0(6) yes
C(26) N(6) C(29) C(28) -2.9(6) yes
C(26) N(6) C(29) C(30) -178.9(5) yes
N(1) C(1) C(2) C(3) -0.5(7) yes
N(1) C(1) C(2) H(1) 179(359) no
C(30) C(1) C(2) C(3) -176.1(6) yes
C(30) C(1) C(2) H(1) 3(1) no
N(1) C(1) C(30) C(29) 4(1) yes
N(1) C(1) C(30) C(85) -177.2(6) yes
C(2) C(1) C(30) C(29) 178.8(6) yes
C(2) C(1) C(30) C(85) -2.6(9) yes
C(1) C(2) C(3) C(4) 0.5(7) yes
C(1) C(2) C(3) H(2) 179(359) no
H(1) C(2) C(3) C(4) -179(359) no
H(1) C(2) C(3) H(2) 0(1) no
C(2) C(3) C(4) N(1) -0.2(7) yes
C(2) C(3) C(4) C(5) -179.7(6) yes
H(2) C(3) C(4) N(1) -179(359) no
H(2) C(3) C(4) C(5) 1(1) no
N(1) C(4) C(5) C(6) 0(1) yes
N(1) C(4) C(5) C(31) -179(508) yes
C(3) C(4) C(5) C(6) 178.7(6) yes
C(3) C(4) C(5) C(31) -0.3(9) yes
C(4) C(5) C(6) N(2) 1(1) yes
C(4) C(5) C(6) C(7) -174.8(6) yes
C(31) C(5) C(6) N(2) -179.6(5) yes
C(31) C(5) C(6) C(7) 4.2(9) yes
C(4) C(5) C(31) C(32) 65.9(9) yes
C(4) C(5) C(31) C(36) -114.5(6) yes
C(6) C(5) C(31) C(32) -113.3(7) yes
C(6) C(5) C(31) C(36) 66.4(8) yes
N(2) C(6) C(7) C(8) -0.4(7) yes
N(2) C(6) C(7) H(3) 179.2(7) no
C(5) C(6) C(7) C(8) 176.3(6) yes
C(5) C(6) C(7) H(3) -4(1) no
C(6) C(7) C(8) C(9) -0.9(6) yes
C(6) C(7) C(8) H(4) 179.0(7) no
H(3) C(7) C(8) C(9) 179.6(7) no
H(3) C(7) C(8) H(4) 0(1) no
C(7) C(8) C(9) N(2) 1.8(6) yes
C(7) C(8) C(9) C(10) -175.3(5) yes
H(4) C(8) C(9) N(2) -178.0(7) no
H(4) C(8) C(9) C(10) 4(1) no
N(2) C(9) C(10) C(11) 11.1(9) yes
N(2) C(9) C(10) C(45) -168.9(5) yes
C(8) C(9) C(10) C(11) -172.2(5) yes
C(8) C(9) C(10) C(45) 7.8(8) yes
C(9) C(10) C(11) N(3) -161.5(5) yes
C(9) C(10) C(11) C(12) 28.0(9) yes
C(45) C(10) C(11) N(3) 18.6(7) yes
C(45) C(10) C(11) C(12) -152.0(5) yes
C(9) C(10) C(45) C(47) 70.6(8) yes
C(9) C(10) C(45) C(50) -113.9(7) yes
C(11) C(10) C(45) C(47) -109.4(7) yes
C(11) C(10) C(45) C(50) 66.1(8) yes
N(3) C(11) C(12) C(13) -0.4(6) yes
N(3) C(11) C(12) H(5) 179.2(6) no
C(10) C(11) C(12) C(13) 170.7(5) yes
C(10) C(11) C(12) H(5) -9(1) no
C(11) C(12) C(13) C(14) 1.4(5) yes
C(11) C(12) C(13) H(6) -178.8(6) no
H(5) C(12) C(13) C(14) -178.2(6) no
H(5) C(12) C(13) H(6) 1(1) no
C(12) C(13) C(14) N(3) -2.1(5) yes
C(12) C(13) C(14) C(15) -178.4(5) yes
H(6) C(13) C(14) N(3) 178.1(6) no
H(6) C(13) C(14) C(15) 1(1) no
N(3) C(14) C(15) C(16) 174.9(5) yes
N(3) C(14) C(15) C(51) -5.7(7) yes
C(13) C(14) C(15) C(16) -8.9(9) yes
C(13) C(14) C(15) C(51) 170.5(5) yes
C(14) C(15) C(16) N(4) -16.3(9) yes
C(14) C(15) C(16) C(17) 165.5(5) yes
C(51) C(15) C(16) N(4) 164.3(5) yes
C(51) C(15) C(16) C(17) -13.9(7) yes
C(14) C(15) C(51) C(52) 110.0(7) yes
C(14) C(15) C(51) C(56) -69.7(8) yes
C(16) C(15) C(51) C(52) -70.5(8) yes
C(16) C(15) C(51) C(56) 109.8(8) yes
N(4) C(16) C(17) C(18) 0.9(6) yes
N(4) C(16) C(17) H(7) -179.6(7) no
C(15) C(16) C(17) C(18) 179.3(5) yes
C(15) C(16) C(17) H(7) -1(1) no
C(16) C(17) C(18) C(19) -1.0(6) yes
C(16) C(17) C(18) H(8) 178.8(7) no
H(7) C(17) C(18) C(19) 179.5(7) no
H(7) C(17) C(18) H(8) 0(1) no
C(17) C(18) C(19) N(4) 0.7(6) yes
C(17) C(18) C(19) C(20) -174.1(5) yes
H(8) C(18) C(19) N(4) -179.1(7) no
H(8) C(18) C(19) C(20) 6(1) no
N(4) C(19) C(20) C(21) 0.5(9) yes
N(4) C(19) C(20) C(65) -173.8(5) yes
C(18) C(19) C(20) C(21) 174.5(5) yes
C(18) C(19) C(20) C(65) 0.1(8) yes
C(19) C(20) C(21) N(5) -3.8(9) yes
C(19) C(20) C(21) C(22) 179.7(5) yes
C(65) C(20) C(21) N(5) 170.5(5) yes
C(65) C(20) C(21) C(22) -6.0(8) yes
C(19) C(20) C(65) C(67) 76.9(6) yes
C(19) C(20) C(65) C(69) -103.3(7) yes
C(21) C(20) C(65) C(67) -97.8(7) yes
C(21) C(20) C(65) C(69) 82.0(7) yes
N(5) C(21) C(22) C(23) 1.5(7) yes
N(5) C(21) C(22) H(9) -178.2(7) no
C(20) C(21) C(22) C(23) 178.4(5) yes
C(20) C(21) C(22) H(9) -1(1) no
C(21) C(22) C(23) C(24) -2.7(6) yes
C(21) C(22) C(23) H(10) 177.3(7) no
H(9) C(22) C(23) C(24) 177.1(7) no
H(9) C(22) C(23) H(10) -2(1) no
C(22) C(23) C(24) N(5) 3.0(6) yes
C(22) C(23) C(24) C(25) -174.0(5) yes
H(10) C(23) C(24) N(5) -176.9(7) no
H(10) C(23) C(24) C(25) 6(1) no
N(5) C(24) C(25) C(26) -4(1) yes
N(5) C(24) C(25) C(71) 175.0(5) yes
C(23) C(24) C(25) C(26) 172.5(6) yes
C(23) C(24) C(25) C(71) -8.4(8) yes
C(24) C(25) C(26) N(6) 175.6(6) yes
C(24) C(25) C(26) C(27) -3(1) yes
C(71) C(25) C(26) N(6) -3.5(7) yes
C(71) C(25) C(26) C(27) 177.8(6) yes
C(24) C(25) C(71) C(72) 114.3(7) yes
C(24) C(25) C(71) C(76) -70.5(9) yes
C(26) C(25) C(71) C(72) -66.5(8) yes
C(26) C(25) C(71) C(76) 108.6(7) yes
N(6) C(26) C(27) C(28) -3.7(7) yes
N(6) C(26) C(27) H(11) 177.0(8) no
C(25) C(26) C(27) C(28) 175.2(6) yes
C(25) C(26) C(27) H(11) -4(1) no
C(26) C(27) C(28) C(29) 1.8(7) yes
C(26) C(27) C(28) H(12) -179.4(8) no
H(11) C(27) C(28) C(29) -178.9(8) no
H(11) C(27) C(28) H(12) 0(1) no
C(27) C(28) C(29) N(6) 0.6(7) yes
C(27) C(28) C(29) C(30) 175.8(6) yes
H(12) C(28) C(29) N(6) -178.2(8) no
H(12) C(28) C(29) C(30) -2(1) no
N(6) C(29) C(30) C(1) -166.3(6) yes
N(6) C(29) C(30) C(85) 14.9(8) yes
C(28) C(29) C(30) C(1) 18(1) yes
C(28) C(29) C(30) C(85) -160.0(6) yes
C(1) C(30) C(85) C(87) 99.6(7) yes
C(1) C(30) C(85) C(89) -89.1(8) yes
C(29) C(30) C(85) C(87) -81.5(8) yes
C(29) C(30) C(85) C(89) 89.8(7) yes
C(5) C(31) C(32) F(1) 0(1) yes
C(5) C(31) C(32) C(33) -179.4(6) yes
C(36) C(31) C(32) F(1) -179.7(6) yes
C(36) C(31) C(32) C(33) 0(1) yes
C(5) C(31) C(36) F(5) 0.5(9) yes
C(5) C(31) C(36) C(35) -179(881) yes
C(32) C(31) C(36) F(5) -179(719) yes
C(32) C(31) C(36) C(35) 0(1) yes
F(1) C(32) C(33) F(2) 0(1) yes
F(1) C(32) C(33) C(34) 178.6(7) yes
C(31) C(32) C(33) F(2) 179.4(6) yes
C(31) C(32) C(33) C(34) -2(1) yes
F(2) C(33) C(34) F(3) -1(1) yes
F(2) C(33) C(34) C(35) -179.0(7) yes
C(32) C(33) C(34) F(3) 179.7(6) yes
C(32) C(33) C(34) C(35) 2(1) yes
F(3) C(34) C(35) F(4) 0(1) yes
F(3) C(34) C(35) C(36) -179.1(7) yes
C(33) C(34) C(35) F(4) 178.1(6) yes
C(33) C(34) C(35) C(36) -1(1) yes
F(4) C(35) C(36) F(5) 0(1) yes
F(4) C(35) C(36) C(31) -179.2(7) yes
C(34) C(35) C(36) F(5) -179.7(6) yes
C(34) C(35) C(36) C(31) 0(1) yes
C(50) C(37) C(38) C(39) 0(1) yes
C(50) C(37) C(38) H(22) -179(359) no
H(23) C(37) C(38) C(39) 179.6(9) no
H(23) C(37) C(38) H(22) 0(1) no
C(38) C(37) C(50) C(45) 177.6(7) yes
C(38) C(37) C(50) C(49) -1(1) yes
H(23) C(37) C(50) C(45) -1(1) no
H(23) C(37) C(50) C(49) 178.5(8) no
C(37) C(38) C(39) C(40) 1(1) yes
C(37) C(38) C(39) H(21) -179(1) no
H(22) C(38) C(39) C(40) -178(1) no
H(22) C(38) C(39) H(21) 0(1) no
C(38) C(39) C(40) C(49) -1(1) yes
C(38) C(39) C(40) H(20) 178.9(9) no
H(21) C(39) C(40) C(49) 179.2(9) no
H(21) C(39) C(40) H(20) 0(1) no
C(39) C(40) C(49) C(46) -176.8(7) yes
C(39) C(40) C(49) C(50) 0(1) yes
H(20) C(40) C(49) C(46) 2(1) no
H(20) C(40) C(49) C(50) 179.2(9) no
C(48) C(41) C(42) C(43) 2(1) yes
C(48) C(41) C(42) H(17) -177(1) no
H(18) C(41) C(42) C(43) -178.3(9) no
H(18) C(41) C(42) H(17) 1(1) no
C(42) C(41) C(48) C(46) 178.9(7) yes
C(42) C(41) C(48) C(47) -1(1) yes
H(18) C(41) C(48) C(46) 0(1) no
H(18) C(41) C(48) C(47) 179.2(9) no
C(41) C(42) C(43) C(44) 0(1) yes
C(41) C(42) C(43) H(16) 179(1) no
H(17) C(42) C(43) C(44) 179(508) no
H(17) C(42) C(43) H(16) 0(1) no
C(42) C(43) C(44) C(47) -2(1) yes
C(42) C(43) C(44) H(15) 177.5(9) no
H(16) C(43) C(44) C(47) 177.8(9) no
H(16) C(43) C(44) H(15) -2(1) no
C(43) C(44) C(47) C(45) -178.2(7) yes
C(43) C(44) C(47) C(48) 3(1) yes
H(15) C(44) C(47) C(45) 1(1) no
H(15) C(44) C(47) C(48) -176.8(9) no
C(10) C(45) C(47) C(44) -6(1) yes
C(10) C(45) C(47) C(48) 172.4(6) yes
C(50) C(45) C(47) C(44) 178.4(7) yes
C(50) C(45) C(47) C(48) -3(1) yes
C(10) C(45) C(50) C(37) 8(1) yes
C(10) C(45) C(50) C(49) -171.8(6) yes
C(47) C(45) C(50) C(37) -176.0(7) yes
C(47) C(45) C(50) C(49) 3(1) yes
C(49) C(46) C(48) C(41) -177.4(7) yes
C(49) C(46) C(48) C(47) 2(1) yes
H(19) C(46) C(48) C(41) 3(1) no
H(19) C(46) C(48) C(47) -176.1(8) no
C(48) C(46) C(49) C(40) 174.1(7) yes
C(48) C(46) C(49) C(50) -2(1) yes
H(19) C(46) C(49) C(40) -6(1) no
H(19) C(46) C(49) C(50) 176.7(8) no
C(44) C(47) C(48) C(41) -1(1) yes
C(44) C(47) C(48) C(46) 178.5(6) yes
C(45) C(47) C(48) C(41) -179(881) yes
C(45) C(47) C(48) C(46) 0(1) yes
C(40) C(49) C(50) C(37) 2(1) yes
C(40) C(49) C(50) C(45) -177.6(6) yes
C(46) C(49) C(50) C(37) 178.6(7) yes
C(46) C(49) C(50) C(45) 0(1) yes
C(15) C(51) C(52) F(6) -2(1) yes
C(15) C(51) C(52) C(53) 179(623) yes
C(56) C(51) C(52) F(6) 177.6(6) yes
C(56) C(51) C(52) C(53) 0(1) yes
C(15) C(51) C(56) F(10) 0(1) yes
C(15) C(51) C(56) C(55) -179.6(7) yes
C(52) C(51) C(56) F(10) 179.5(6) yes
C(52) C(51) C(56) C(55) 0(1) yes
F(6) C(52) C(53) F(7) 0(1) yes
F(6) C(52) C(53) C(54) -179.0(8) yes
C(51) C(52) C(53) F(7) 178.3(8) yes
C(51) C(52) C(53) C(54) 0(1) yes
F(7) C(53) C(54) F(8) 0(1) yes
F(7) C(53) C(54) C(55) -177.1(9) yes
C(52) C(53) C(54) F(8) 179(881) yes
C(52) C(53) C(54) C(55) 1(1) yes
F(8) C(54) C(55) F(9) 1(1) yes
F(8) C(54) C(55) C(56) -179(623) yes
C(53) C(54) C(55) F(9) 179.3(7) yes
C(53) C(54) C(55) C(56) -1(1) yes
F(9) C(55) C(56) F(10) 0(1) yes
F(9) C(55) C(56) C(51) 179.3(7) yes
C(54) C(55) C(56) F(10) -178.4(7) yes
C(54) C(55) C(56) C(51) 0(1) yes
C(67) C(57) C(58) C(59) 2(1) yes
C(67) C(57) C(58) H(25) -178.3(8) no
H(24) C(57) C(58) C(59) -178.2(8) no
H(24) C(57) C(58) H(25) 1(1) no
C(58) C(57) C(67) C(65) 178.2(6) yes
C(58) C(57) C(67) C(68) -0.4(9) yes
H(24) C(57) C(67) C(65) -1(1) no
H(24) C(57) C(67) C(68) 179(508) no
C(57) C(58) C(59) C(60) -1(1) yes
C(57) C(58) C(59) H(26) 178.4(8) no
H(25) C(58) C(59) C(60) 179.1(8) no
H(25) C(58) C(59) H(26) -1(1) no
C(58) C(59) C(60) C(68) -1(1) yes
C(58) C(59) C(60) H(27) 179.4(7) no
H(26) C(59) C(60) C(68) 179.1(8) no
H(26) C(59) C(60) H(27) 0(1) no
C(59) C(60) C(68) C(66) -177.9(6) yes
C(59) C(60) C(68) C(67) 2.9(9) yes
H(27) C(60) C(68) C(66) 1(1) no
H(27) C(60) C(68) C(67) -177.8(7) no
C(70) C(61) C(62) C(63) 0(1) yes
C(70) C(61) C(62) H(30) -179(508) no
H(29) C(61) C(62) C(63) -179(508) no
H(29) C(61) C(62) H(30) 0(1) no
C(62) C(61) C(70) C(66) 179(881) yes
C(62) C(61) C(70) C(69) -0.1(9) yes
H(29) C(61) C(70) C(66) 0(1) no
H(29) C(61) C(70) C(69) -179(719) no
C(61) C(62) C(63) C(64) 0(1) yes
C(61) C(62) C(63) H(31) -179(359) no
H(30) C(62) C(63) C(64) 179(359) no
H(30) C(62) C(63) H(31) 0(1) no
C(62) C(63) C(64) C(69) 0(1) yes
C(62) C(63) C(64) H(32) -179(881) no
H(31) C(63) C(64) C(69) 179.5(8) no
H(31) C(63) C(64) H(32) 0(1) no
C(63) C(64) C(69) C(65) -179.3(6) yes
C(63) C(64) C(69) C(70) 0.0(9) yes
H(32) C(64) C(69) C(65) 0(1) no
H(32) C(64) C(69) C(70) -179(359) no
C(20) C(65) C(67) C(57) 1.1(9) yes
C(20) C(65) C(67) C(68) 179.7(5) yes
C(69) C(65) C(67) C(57) -178.7(6) yes
C(69) C(65) C(67) C(68) -0.1(9) yes
C(20) C(65) C(69) C(64) -0.0(9) yes
C(20) C(65) C(69) C(70) -179.3(5) yes
C(67) C(65) C(69) C(64) 179(508) yes
C(67) C(65) C(69) C(70) 0.5(9) yes
C(70) C(66) C(68) C(60) -179.7(6) yes
C(70) C(66) C(68) C(67) -0.5(9) yes
H(28) C(66) C(68) C(60) 0(1) no
H(28) C(66) C(68) C(67) 179.5(7) no
C(68) C(66) C(70) C(61) -179.2(6) yes
C(68) C(66) C(70) C(69) 0.9(9) yes
H(28) C(66) C(70) C(61) 0(1) no
H(28) C(66) C(70) C(69) -179.1(7) no
C(57) C(67) C(68) C(60) -2.0(8) yes
C(57) C(67) C(68) C(66) 178.7(6) yes
C(65) C(67) C(68) C(60) 179.4(6) yes
C(65) C(67) C(68) C(66) 0.1(9) yes
C(64) C(69) C(70) C(61) -0.2(9) yes
C(64) C(69) C(70) C(66) 179(359) yes
C(65) C(69) C(70) C(61) 179.2(6) yes
C(65) C(69) C(70) C(66) -0.9(9) yes
C(25) C(71) C(72) F(11) -3(1) yes
C(25) C(71) C(72) C(73) 176.4(7) yes
C(76) C(71) C(72) F(11) -179.1(6) yes
C(76) C(71) C(72) C(73) 0(1) yes
C(25) C(71) C(76) F(15) 2(1) yes
C(25) C(71) C(76) C(75) -176.1(7) yes
C(72) C(71) C(76) F(15) 178.2(6) yes
C(72) C(71) C(76) C(75) 0(1) yes
F(11) C(72) C(73) F(12) 0(1) yes
F(11) C(72) C(73) C(74) 179.4(7) yes
C(71) C(72) C(73) F(12) 179.3(6) yes
C(71) C(72) C(73) C(74) 0(1) yes
F(12) C(73) C(74) F(13) 0(1) yes
F(12) C(73) C(74) C(75) -179(881) yes
C(72) C(73) C(74) F(13) 179.2(7) yes
C(72) C(73) C(74) C(75) 0(1) yes
F(13) C(74) C(75) F(14) 2(1) yes
F(13) C(74) C(75) C(76) -178.9(8) yes
C(73) C(74) C(75) F(14) -178.8(7) yes
C(73) C(74) C(75) C(76) 0(1) yes
F(14) C(75) C(76) F(15) 0(1) yes
F(14) C(75) C(76) C(71) 179.1(8) yes
C(74) C(75) C(76) F(15) -178.8(7) yes
C(74) C(75) C(76) C(71) 0(1) yes
C(89) C(77) C(78) C(79) 0(1) yes
C(89) C(77) C(78) H(34) 179(1) no
H(33) C(77) C(78) C(79) 179(1) no
H(33) C(77) C(78) H(34) -1(1) no
C(78) C(77) C(89) C(85) -179.5(8) yes
C(78) C(77) C(89) C(90) -1(1) yes
H(33) C(77) C(89) C(85) 1(1) no
H(33) C(77) C(89) C(90) 179(1) no
C(77) C(78) C(79) C(80) 0(1) yes
C(77) C(78) C(79) H(35) -179(1) no
H(34) C(78) C(79) C(80) -179(1) no
H(34) C(78) C(79) H(35) 1(1) no
C(78) C(79) C(80) C(90) 1(1) yes
C(78) C(79) C(80) H(36) -178(1) no
H(35) C(79) C(80) C(90) -179(1) no
H(35) C(79) C(80) H(36) 0(1) no
C(79) C(80) C(90) C(86) 176.1(9) yes
C(79) C(80) C(90) C(89) -2(1) yes
H(36) C(80) C(90) C(86) -3(1) no
H(36) C(80) C(90) C(89) 177(1) no
C(88) C(81) C(82) C(83) 0(1) yes
C(88) C(81) C(82) H(39) 179(881) no
H(38) C(81) C(82) C(83) 179(881) no
H(38) C(81) C(82) H(39) 0(1) no
C(82) C(81) C(88) C(86) -177.2(9) yes
C(82) C(81) C(88) C(87) 0(1) yes
H(38) C(81) C(88) C(86) 2(1) no
H(38) C(81) C(88) C(87) -179(1) no
C(81) C(82) C(83) C(84) 0(1) yes
C(81) C(82) C(83) H(40) 179(1) no
H(39) C(82) C(83) C(84) 179(622) no
H(39) C(82) C(83) H(40) 0(1) no
C(82) C(83) C(84) C(87) 0(1) yes
C(82) C(83) C(84) H(41) -179(1) no
H(40) C(83) C(84) C(87) -179(1) no
H(40) C(83) C(84) H(41) 1(1) no
C(83) C(84) C(87) C(85) 177.1(8) yes
C(83) C(84) C(87) C(88) 0(1) yes
H(41) C(84) C(87) C(85) -3(1) no
H(41) C(84) C(87) C(88) 179(881) no
C(30) C(85) C(87) C(84) -6(1) yes
C(30) C(85) C(87) C(88) 170.4(7) yes
C(89) C(85) C(87) C(84) -177.3(7) yes
C(89) C(85) C(87) C(88) 0(1) yes
C(30) C(85) C(89) C(77) 6(1) yes
C(30) C(85) C(89) C(90) -171.8(7) yes
C(87) C(85) C(89) C(77) 177.6(7) yes
C(87) C(85) C(89) C(90) 0(1) yes
C(90) C(86) C(88) C(81) 178.9(8) yes
C(90) C(86) C(88) C(87) 1(1) yes
H(37) C(86) C(88) C(81) -1(1) no
H(37) C(86) C(88) C(87) -179.4(9) no
C(88) C(86) C(90) C(80) 178.9(8) yes
C(88) C(86) C(90) C(89) -2(1) yes
H(37) C(86) C(90) C(80) 0(1) no
H(37) C(86) C(90) C(89) 178(1) no
C(84) C(87) C(88) C(81) 0(1) yes
C(84) C(87) C(88) C(86) 177.2(7) yes
C(85) C(87) C(88) C(81) -177.5(8) yes
C(85) C(87) C(88) C(86) 0(1) yes
C(77) C(89) C(90) C(80) 2(1) yes
C(77) C(89) C(90) C(86) -176.3(7) yes
C(85) C(89) C(90) C(80) -179.1(8) yes
C(85) C(89) C(90) C(86) 1(1) yes
C(96) C(91) C(92) C(93) 0(1) yes
C(96) C(91) C(92) H(43) -178(1) no
H(42) C(91) C(92) C(93) -179(508) no
H(42) C(91) C(92) H(43) 0(1) no
C(92) C(91) C(96) C(95) 0(1) yes
C(92) C(91) C(96) H(47) -179(622) no
H(42) C(91) C(96) C(95) 179(508) no
H(42) C(91) C(96) H(47) 0(1) no
C(91) C(92) C(93) C(94) 0(1) yes
C(91) C(92) C(93) H(44) 179(508) no
H(43) C(92) C(93) C(94) 179(359) no
H(43) C(92) C(93) H(44) 0(1) no
C(92) C(93) C(94) C(95) 0(1) yes
C(92) C(93) C(94) H(45) -178(1) no
H(44) C(93) C(94) C(95) 179(508) no
H(44) C(93) C(94) H(45) 2(1) no
C(93) C(94) C(95) C(96) 0(1) yes
C(93) C(94) C(95) H(46) 178(1) no
H(45) C(94) C(95) C(96) 178(1) no
H(45) C(94) C(95) H(46) -4(1) no
C(94) C(95) C(96) C(91) 0(1) yes
C(94) C(95) C(96) H(47) 179(1) no
H(46) C(95) C(96) C(91) -177(1) no
H(46) C(95) C(96) H(47) 1(1) no
C(97) C(98) C(99) C(100) 148(1) yes
C(98) C(99) C(100) C(101) -174(1) yes
C(99) C(100) C(101) C(102) -78(1) yes
C(100) C(101) C(102) C(103) -91(3) yes
C(101) C(102) C(103) C(104) 136(2) yes

loop_
_cod_related_entry_id
_cod_related_entry_database
_cod_related_entry_code
1 ChemSpider 30660453
